data_1566609
loop_
_publ_author_name
'Zong, Zhaohui'
'Hao, Aiyou'
'Xing, Pengyao'
'Zhao, Yanli'

_publ_section_title
;
 Chiral Molecular Nanosilicas
;
_journal_name_full 'Chemical Science'
_journal_paper_doi 10.1039/D2SC00793B
_journal_year 2022
_chemical_formula_moiety '0.5(C80 Fe N4 O27 S2 Si16), 0.5(C71 Fe N4 O28 S Si16), 0.5(C2 S)'
_chemical_formula_sum 'C76.5 Fe N4 O27.5 S2 Si16'
_chemical_formula_weight 1984.22
_space_group_crystal_system monoclinic
_space_group_IT_number 5
_space_group_name_Hall 'I 2y'
_space_group_name_H-M_alt 'I 1 2 1'
_audit_creation_date 2021-07-11
_audit_creation_method
;
Olex2 1.2
(compiled 2018.05.29 svn.r3508 for OlexSys, GUI svn.r5506)
;
_audit_update_record
;
2021-07-15 deposited with the CCDC.	2022-03-14 downloaded from the CCDC.
;
_cell_angle_alpha 90
_cell_angle_beta 103.053(3)
_cell_angle_gamma 90
_cell_formula_units_Z 8
_cell_length_a 37.4731(9)
_cell_length_b 17.2234(3)
_cell_length_c 42.6209(11)
_cell_measurement_reflns_used 16940
_cell_measurement_temperature 173.01(10)
_cell_measurement_theta_max 75.7820
_cell_measurement_theta_min 2.8180
_cell_volume 26797.4(11)
_computing_cell_refinement 'CrysAlisPro 1.171.40.84a (Rigaku OD, 2020)'
_computing_data_collection 'CrysAlisPro 1.171.40.84a (Rigaku OD, 2020)'
_computing_data_reduction 'CrysAlisPro 1.171.40.84a (Rigaku OD, 2020)'
_computing_molecular_graphics 'Olex2 (Dolomanov et al., 2009)'
_computing_publication_material 'Olex2 (Dolomanov et al., 2009)'
_computing_structure_refinement 'ShelXL (Sheldrick, 2015)'
_computing_structure_solution 'SHELXT 2018/2 (Sheldrick, 2018)'
_diffrn_ambient_environment N~2~
_diffrn_ambient_temperature 173.01(10)
_diffrn_detector 'Hybrid Pixel Array Detector'
_diffrn_detector_area_resol_mean 10.0000
_diffrn_detector_type HyPix
_diffrn_measured_fraction_theta_full 0.983
_diffrn_measured_fraction_theta_max 0.936
_diffrn_measurement_details
;
List of Runs (angles in degrees, time in seconds):

  # Type    Start    End  Width  t~exp~   \w     \q     \k     \f   Frames
#--------------------------------------------------------------------------
  1  \w     34.00  65.00   1.00   18.00    --  106.49 -57.00  60.00   31
  2  \w     34.00  66.00   1.00   18.00    --  106.49 -57.00  90.00   32
  3  \w     34.00  66.00   1.00   18.00    --  106.49 -57.00 120.00   32
  4  \w    -10.00  36.00   1.00    1.60    --   48.32 -31.00  65.00   46
  5  \w     75.00 111.00   1.00   18.00    --  106.49-125.00 -60.00   36
  6  \w     36.00 105.00   1.00   18.00    --  106.49 -77.00 -90.00   69
  7  \w     95.00 176.00   1.00   18.00    --  106.49  19.00 -30.00   81
  8  \w    134.00 161.00   1.00   18.00    --  106.49  31.00-134.00   27
  9  \w     94.00 172.00   1.00   18.00    --  106.49  19.00-150.00   78
 10  \w     50.00  77.00   1.00    1.60    --   48.32  31.00-134.00   27
 11  \w     34.00  65.00   1.00   18.00    --  106.49 -57.00 -60.00   31
 12  \w     39.00  66.00   1.00   18.00    --  106.49 -57.00-150.00   27
 13  \w     35.00  72.00   1.00   18.00    --  106.49-125.00 -60.00   37
 14  \w    -35.00  26.00   1.00    1.60    --  -48.32  31.00-134.00   61
 15  \w    -27.00  27.00   1.00    1.60    --  -48.32  19.00  30.00   54
 16  \w    -66.00 -14.00   1.00   18.00    --  -86.25  57.00  30.00   52
 17  \w   -122.00 -37.00   1.00    1.60    --  -48.32 -31.00  65.00   85
 18  \w   -141.00-116.00   1.00   18.00    --  -86.25 -31.00  65.00   25
 19  \w   -142.00 -71.00   1.00   18.00    --  -86.25 -57.00  90.00   71
;
_diffrn_measurement_device 'four-circle diffractometer'
_diffrn_measurement_device_type 'XtaLAB Synergy, Dualflex, HyPix'
_diffrn_measurement_method '\w scans'
_diffrn_orient_matrix_type 'CrysAlisPro convention (1999,Acta A55,543-557)'
_diffrn_orient_matrix_UB_11 -0.0383057000
_diffrn_orient_matrix_UB_12 -0.0299503000
_diffrn_orient_matrix_UB_13 -0.0169625000
_diffrn_orient_matrix_UB_21 0.0078632000
_diffrn_orient_matrix_UB_22 0.0206979000
_diffrn_orient_matrix_UB_23 -0.0329323000
_diffrn_orient_matrix_UB_31 0.0159691000
_diffrn_orient_matrix_UB_32 -0.0816944000
_diffrn_orient_matrix_UB_33 -0.0020843000
_diffrn_radiation_monochromator mirror
_diffrn_radiation_probe x-ray
_diffrn_radiation_type MoK\a
_diffrn_radiation_wavelength 0.710
_diffrn_reflns_av_R_equivalents 0.0628
_diffrn_reflns_av_unetI/netI 0.0662
_diffrn_reflns_Laue_measured_fraction_full 0.983
_diffrn_reflns_Laue_measured_fraction_max 0.936
_diffrn_reflns_limit_h_max 46
_diffrn_reflns_limit_h_min -46
_diffrn_reflns_limit_k_max 15
_diffrn_reflns_limit_k_min -21
_diffrn_reflns_limit_l_max 53
_diffrn_reflns_limit_l_min -52
_diffrn_reflns_number 81724
_diffrn_reflns_point_group_measured_fraction_full 0.762
_diffrn_reflns_point_group_measured_fraction_max 0.708
_diffrn_reflns_theta_full 25.214
_diffrn_reflns_theta_max 26.596
_diffrn_reflns_theta_min 1.307
_diffrn_source 'micro-focus sealed X-ray tube'
_diffrn_source_type 'PhotonJet (Cu) X-ray Source'
_diffrn_standards_number 0
_exptl_absorpt_coefficient_mu 0.339
_exptl_absorpt_correction_T_max 1.00000
_exptl_absorpt_correction_T_min 0.82487
_exptl_absorpt_correction_type multi-scan
_exptl_absorpt_process_details
;
CrysAlisPro 1.171.40.84a (Rigaku Oxford Diffraction, 2020)
Empirical absorption correction using spherical harmonics,
implemented in SCALE3 ABSPACK scaling algorithm.
;
_exptl_crystal_density_diffrn 0.984
_exptl_crystal_F_000 7912
_exptl_crystal_recrystallization_method 'Re-crystallisation from solvent: DCM/MeOH'
_refine_diff_density_max 2.774
_refine_diff_density_min -0.908
_refine_diff_density_rms 0.219
_refine_ls_abs_structure_details
;
 Flack x determined using 7372 quotients [(I+)-(I-)]/[(I+)+(I-)]
 (Parsons, Flack and Wagner, Acta Cryst. B69 (2013) 249-259).
;
_refine_ls_abs_structure_Flack -1.155(17)
_refine_ls_extinction_method none
_refine_ls_goodness_of_fit_ref 1.778
_refine_ls_hydrogen_treatment undef
_refine_ls_matrix_type full
_refine_ls_number_parameters 1860
_refine_ls_number_reflns 39871
_refine_ls_number_restraints 112
_refine_ls_restrained_S_all 1.801
_refine_ls_R_factor_all 0.1897
_refine_ls_R_factor_gt 0.1686
_refine_ls_shift/su_max 4.352
_refine_ls_shift/su_mean 0.349
_refine_ls_structure_factor_coef Fsqd
_refine_ls_weighting_details 'w=1/[\s^2^(Fo^2^)+(0.2000P)^2^] where P=(Fo^2^+2Fc^2^)/3'
_refine_ls_weighting_scheme calc
_refine_ls_wR_factor_gt 0.4223
_refine_ls_wR_factor_ref 0.4445
_reflns_Friedel_coverage 0.463
_reflns_Friedel_fraction_full 0.525
_reflns_Friedel_fraction_max 0.464
_reflns_number_gt 29814
_reflns_number_total 39871
_reflns_threshold_expression 'I > 2\s(I)'
_cod_data_source_file d2sc00793b2.cif
_cod_data_source_block 210118d
_cod_original_formula_sum 'C76.50 Fe N4 O27.50 S2 Si16'
_cod_database_code 1566609
_shelx_shelxl_version_number 2016/6
_chemical_oxdiff_formula FeCSi
_shelx_space_group_comment
;
The symmetry employed for this shelxl refinement is uniquely defined
by the following loop, which should always be used as a source of
symmetry information in preference to the above space-group names.
They are only intended as comments.
;
_diffrn_oxdiff_digest_frames
;
014ff4e899ee2cbedb4efa0cdb1f359fa500902e782
;
_reflns_odcompleteness_completeness 98.52
_reflns_odcompleteness_iscentric 1
_reflns_odcompleteness_theta 66.97
_olex2_refinement_description
;
1. Restrained distances
 Si-O03S
 1.55 with sigma of 0.01
 Si4-O01Z
 1.55 with sigma of 0.01
 O24-Si0T
 1.55 with sigma of 0.01
 O03S-Si2
 1.55 with sigma of 0.01
 O04R-Si0U
 1.55 with sigma of 0.01
 Si-O68
 1.55 with sigma of 0.01
 O04P-Si
 1.55 with sigma of 0.01
 O68-Si3
 1.55 with sigma of 0.01
 O04R-Si3
 1.55 with sigma of 0.01
 O03Q-Si01
 1.55 with sigma of 0.01
 Si1-O03Q
 1.55 with sigma of 0.01
 C04X-C03R = C04H-C03R = C03R-C033 = C04A-C037 = C05O-C04A = C059-C04A = C031-
 C030 = C050-C030 = C04O-C030 = C05R-C04N = C061-C04N = C04N-C02Z = C05T-C040 =
 C040-C03T = C05I-C040 = C80-C03D = C80-C67 = C80-C27 = C04I-C03Y = C067-C04I =
 C05U-C04I
 1.53 with sigma of 0.01
 Si3-O68 = Si-O68 = Si-O04P = Si0T-O04P = Si0T-O02M = Si0T-O24 = Si4-O24 = Si4-
 O06E = Si3-O06E = Si1-O01Z = Si4-O01Z = Si1-O05G = Si0U-O05G = Si0U-O035 = Si2-
 O035 = Si2-O03S = Si2-O06K = Si01-O06K = Si01-O03Q = Si1-O03Q = Si0U-O04R =
 Si3-O04R = Si01-O02M = Si-O03S
 1.59 with sigma of 0.01
 C070-C060
 1.53 with sigma of 0.01
 C07G-C070
 1.53 with sigma of 0.01
 C04G-C04F = C112-C04G = C04G-C043 = C052-C034 = C056-C034
 1.53 with sigma of 0.01
2. Uiso/Uaniso restraints and constraints
Uanis(Si3) \\sim Ueq, Uanis(Si4) \\sim Ueq, Uanis(Si0T) \\sim Ueq, Uanis(Si)
\\sim Ueq, Uanis(Si2) \\sim Ueq, Uanis(Si01) \\sim Ueq, Uanis(Si0U) \\sim Ueq,
Uanis(Si1) \\sim Ueq: with sigma of 0.01 and sigma for terminal atoms of 0.02
3. Others
 Sof(S2)=Sof(C2)=Sof(C46)=1-FVAR(1)
 Sof(S5)=Sof(C222)=Sof(C28)=FVAR(1)
;
_olex2_submission_special_instructions 'No special instructions were received'
_oxdiff_exptl_absorpt_empirical_details
;
Empirical correction (ABSPACK) includes:
- Absorption correction using spherical harmonics
- Frame scaling
;
_oxdiff_exptl_absorpt_empirical_full_max 1.485
_oxdiff_exptl_absorpt_empirical_full_min 0.711

loop_
_space_group_symop_operation_xyz
'x, y, z'
'-x, y, -z'
'x+1/2, y+1/2, z+1/2'
'-x+1/2, y+1/2, -z+1/2'

loop_
_atom_site_label
_atom_site_type_symbol
_atom_site_fract_x
_atom_site_fract_y
_atom_site_fract_z
_atom_site_U_iso_or_equiv
_atom_site_adp_type
_atom_site_occupancy
_atom_site_site_symmetry_order
_atom_site_calc_flag
_atom_site_refinement_flags_posn
_atom_site_refinement_flags_adp
_atom_site_refinement_flags_occupancy
_atom_site_disorder_assembly
_atom_site_disorder_group
Fe01 Fe 0.72665(6) 0.47950(13) 0.83669(5) 0.0569(5) Uani 1 1 d . . . . .
Fe02 Fe 0.76878(8) 0.43534(16) 0.16206(6) 0.0743(7) Uani 1 1 d . . . . .
Si03 Si 0.54511(9) 0.2362(2) 0.38069(8) 0.0454(7) Uani 1 1 d . . . . .
Si04 Si 0.60169(9) 0.1052(2) 0.37680(8) 0.0427(7) Uani 1 1 d . . . . .
Si05 Si 0.64159(9) 0.1395(2) 0.44850(9) 0.0454(7) Uani 1 1 d . . . . .
Si06 Si 0.58587(10) 0.2697(2) 0.45213(8) 0.0460(8) Uani 1 1 d . . . . .
Si07 Si 0.65178(10) 0.2235(2) 0.35352(9) 0.0477(8) Uani 1 1 d . . . . .
Si08 Si 0.59422(11) 0.3556(2) 0.35707(9) 0.0496(8) Uani 1 1 d . . . . .
Si09 Si 0.55813(10) 0.8901(2) 0.67701(9) 0.0481(8) Uani 1 1 d . . . . .
Si0A Si 0.46164(9) 0.7787(3) 0.61517(9) 0.0532(9) Uani 1 1 d . . . . .
Si0B Si 0.69127(10) 0.2601(2) 0.42412(10) 0.0504(8) Uani 1 1 d . . . . .
Si0C Si 0.63392(11) 0.3909(2) 0.42743(10) 0.0518(8) Uani 1 1 d . . . . .
Si0D Si 0.50621(10) 0.7535(2) 0.68555(10) 0.0528(9) Uani 1 1 d . . . . .
Si0E Si 0.51401(10) 0.9138(3) 0.60631(9) 0.0529(9) Uani 1 1 d . . . . .
Si0F Si 0.60877(10) 0.7736(2) 0.65249(11) 0.0551(9) Uani 1 1 d . . . . .
Si0G Si 0.55811(11) 0.6372(2) 0.66102(12) 0.0601(10) Uani 1 1 d . . . . .
Si0H Si 0.85639(13) 0.2386(3) 0.65300(10) 0.0641(11) Uani 1 1 d . . . . .
Si0I Si 0.51242(12) 0.6612(3) 0.59091(13) 0.0743(14) Uani 1 1 d . . . . .
Si0J Si 0.56452(12) 0.7957(3) 0.58181(11) 0.0681(12) Uani 1 1 d . . . . .
S0K S 0.66236(15) 0.2978(5) 0.68226(17) 0.1056(19) Uani 1 1 d . . . . .
Si0L Si 0.91260(14) 0.1189(4) 0.64668(15) 0.0767(14) Uani 1 1 d . . . . .
Si0M Si 0.95950(16) 0.2415(4) 0.62188(18) 0.0848(17) Uani 1 1 d . . . . .
Si0N Si 0.87139(14) 0.0857(3) 0.57669(15) 0.0780(13) Uani 1 1 d . . . . .
Si0O Si 0.81366(14) 0.2089(4) 0.58005(13) 0.0834(16) Uani 1 1 d . . . . .
Si0P Si 0.9056(2) 0.3653(4) 0.63100(16) 0.101(2) Uani 1 1 d . . . . .
Si0Q Si 0.86282(19) 0.3367(4) 0.55671(16) 0.097(2) Uani 1 1 d . . . . .
O0R O 0.8968(2) 0.0960(5) 0.6216(2) 0.048(2) Uani 1 1 d . . . . .
Si0S Si 0.91934(18) 0.2089(5) 0.55166(15) 0.0948(19) Uani 1 1 d . . . . .
Si0T Si 0.9512(2) 0.6777(5) 0.43047(14) 0.108(2) Uani 1 1 d D U . . .
Si0U Si 0.9816(2) 0.7044(4) 0.31271(15) 0.116(3) Uani 1 1 d D U . . .
O00V O 0.6287(3) 0.1453(6) 0.3573(2) 0.053(2) Uani 1 1 d . . . . .
O00W O 0.6124(2) 0.1953(6) 0.4608(2) 0.048(2) Uani 1 1 d . . . . .
S00X S 0.8389(3) 0.2773(7) 0.3242(2) 0.144(3) Uiso 1 1 d . . . . .
O00Y O 0.5572(3) 0.2530(6) 0.4188(2) 0.059(2) Uani 1 1 d . . . . .
O00Z O 0.4794(3) 0.8595(7) 0.6081(2) 0.063(3) Uani 1 1 d . . . . .
O010 O 0.5331(3) 0.6837(6) 0.6807(3) 0.059(2) Uani 1 1 d . . . . .
O011 O 0.6214(3) 0.0990(6) 0.4151(2) 0.054(2) Uani 1 1 d . . . . .
Si01 Si 0.89385(18) 0.7017(5) 0.36509(18) 0.121(3) Uani 1 1 d D U . . .
O013 O 0.5392(3) 0.7193(10) 0.5761(3) 0.083(4) Uani 1 1 d . . . . .
O014 O 0.5655(2) 0.1569(6) 0.3731(2) 0.054(2) Uani 1 1 d . . . . .
O015 O 0.5929(3) 0.8394(6) 0.6718(3) 0.060(2) Uani 1 1 d . . . . .
O016 O 0.5339(3) 0.6251(7) 0.6242(3) 0.070(3) Uani 1 1 d . . . . .
O017 O 0.5582(3) 0.3066(6) 0.3603(2) 0.057(2) Uani 1 1 d . . . . .
Si1 Si 0.9466(2) 0.8302(6) 0.3485(2) 0.130(3) Uani 1 1 d D U . . .
O019 O 0.4731(3) 0.7586(7) 0.6528(3) 0.061(2) Uani 1 1 d . . . . .
O01A O 0.8389(3) 0.1274(6) 0.5659(3) 0.071(3) Uani 1 1 d . . . . .
O01B O 0.8919(2) 0.2584(8) 0.54193(19) 0.064(3) Uani 1 1 d . . . . .
O01C O 0.6834(3) 0.2333(6) 0.3861(2) 0.055(2) Uani 1 1 d . . . . .
O01D O 0.7101(3) 0.5498(5) 0.7254(3) 0.060(3) Uani 1 1 d . . . . .
O01E O 0.6105(3) 0.3984(6) 0.3910(2) 0.054(2) Uani 1 1 d . . . . .
O01F O 0.6757(2) 0.1910(6) 0.4434(3) 0.058(2) Uani 1 1 d . . . . .
O01G O 0.6090(3) 0.3476(7) 0.4488(2) 0.060(2) Uani 1 1 d . . . . .
O01H O 0.7944(3) 0.4139(6) 0.7593(2) 0.055(2) Uani 1 1 d . . . . .
O01I O 0.6705(3) 0.3397(6) 0.4273(3) 0.061(2) Uani 1 1 d . . . . .
O01J O 0.7306(3) 0.2970(6) 0.7903(3) 0.063(3) Uani 1 1 d . . . . .
O01K O 0.7453(3) 0.6695(6) 0.7977(3) 0.069(3) Uani 1 1 d . . . . .
N01L N 0.7720(3) 0.5756(7) 0.7735(3) 0.051(2) Uani 1 1 d . . . . .
Si2 Si 0.9331(2) 0.5751(5) 0.3337(2) 0.130(3) Uani 1 1 d D U . . .
O01O O 0.6247(3) 0.2985(6) 0.3490(2) 0.062(3) Uani 1 1 d . . . . .
O01P O 0.5948(3) 0.7880(8) 0.6146(3) 0.072(3) Uani 1 1 d . . . . .
O01Q O 0.8824(3) 0.1690(10) 0.6555(3) 0.096(5) Uani 1 1 d . . . . .
N01R N 0.7976(3) 0.2939(6) 0.7379(3) 0.047(2) Uani 1 1 d . . . . .
N01S N 0.7190(3) 0.3931(7) 0.7526(3) 0.052(3) Uani 1 1 d . . . . .
O01T O 0.5389(3) 0.9262(7) 0.6422(3) 0.061(2) Uani 1 1 d . . . . .
Si3 Si 1.0358(2) 0.6842(7) 0.3772(2) 0.160(4) Uani 1 1 d D U . . .
O01V O 0.5947(3) 0.6866(7) 0.6595(3) 0.073(3) Uani 1 1 d . . . . .
O01W O 0.9410(3) 0.3124(8) 0.6298(3) 0.084(4) Uani 1 1 d . . . . .
Si4 Si 1.0002(3) 0.7970(7) 0.4132(3) 0.154(4) Uani 1 1 d D U . . .
O01Y O 0.7062(3) 0.3612(9) 0.2422(3) 0.076(3) Uani 1 1 d . . . . .
O01Z O 0.9746(4) 0.8377(8) 0.3838(3) 0.129(6) Uani 1 1 d D . . . .
O020 O 0.7882(3) 0.5183(8) 0.2715(3) 0.076(3) Uani 1 1 d . . . . .
O022 O 0.7765(3) 0.2574(6) 0.2136(3) 0.068(3) Uani 1 1 d . . . . .
O023 O 0.4778(3) 0.7091(8) 0.5962(3) 0.082(4) Uani 1 1 d . . . . .
O024 O 0.5296(3) 0.8345(7) 0.6895(3) 0.066(3) Uani 1 1 d . . . . .
C025 C 0.7676(4) 0.6194(10) 0.7440(3) 0.057(4) Uani 1 1 d . . . . .
C027 C 0.7599(3) 0.6068(7) 0.7990(3) 0.047(3) Uani 1 1 d . . . . .
O028 O 0.8233(3) 0.2238(8) 0.6206(3) 0.082(4) Uani 1 1 d . . . . .
N02A N 0.7825(4) 0.3579(8) 0.2479(3) 0.065(3) Uani 1 1 d . . . . .
C02C C 0.7174(4) 0.3637(7) 0.7816(4) 0.058(4) Uani 1 1 d . . . . .
N02D N 0.7768(4) 0.6298(9) 0.2957(3) 0.065(3) Uiso 1 1 d . . . . .
C02F C 0.6990(4) 0.4055(9) 0.8030(3) 0.053(3) Uani 1 1 d . . . . .
C02G C 0.8522(4) 0.3024(9) 0.7144(3) 0.055(3) Uiso 1 1 d . . . . .
C02H C 0.8387(4) 0.2920(9) 0.7454(4) 0.059(3) Uani 1 1 d . . . . .
C02I C 0.7646(3) 0.5578(8) 0.8282(3) 0.048(3) Uani 1 1 d . . . . .
C02J C 0.7802(4) 0.3558(7) 0.7455(3) 0.047(3) Uani 1 1 d . . . . .
N02K N 0.7223(5) 0.5299(9) 0.2242(4) 0.079(4) Uani 1 1 d . . . . .
C02L C 0.7379(4) 0.3485(8) 0.7321(3) 0.052(3) Uani 1 1 d . . . . .
O02M O 0.9158(3) 0.6891(10) 0.4027(2) 0.098(4) Uani 1 1 d D . . . .
N02N N 0.7185(4) 0.6618(8) 0.6998(4) 0.067(3) Uani 1 1 d . . . . .
C02O C 0.7288(4) 0.6072(7) 0.7227(3) 0.050(3) Uani 1 1 d . . . . .
Si Si 0.9886(3) 0.5555(7) 0.3971(2) 0.149(4) Uani 1 1 d D U . . .
C02Q C 0.8003(4) 0.3709(8) 0.1967(4) 0.057(3) Uani 1 1 d . . . . .
O02R O 0.7453(4) 0.6209(9) 0.1984(4) 0.100(5) Uani 1 1 d . . . . .
C02S C 0.4992(4) 1.0098(11) 0.5874(4) 0.064(4) Uani 1 1 d . . . . .
C02T C 0.7533(5) 0.5771(14) 0.8567(4) 0.076(5) Uani 1 1 d . . . . .
O02U O 0.9468(4) 0.1663(10) 0.6398(4) 0.091(4) Uani 1 1 d . . . . .
C02W C 0.6788(5) 0.4427(10) 0.8475(4) 0.065(4) Uani 1 1 d . . . . .
C02X C 0.6717(4) 0.5070(12) 0.8250(5) 0.073(5) Uani 1 1 d . . . . .
C02Y C 0.4857(4) 0.7378(10) 0.7197(4) 0.058(3) Uani 1 1 d . . . . .
C02Z C 0.5586(4) 0.2845(10) 0.4837(3) 0.058(3) Uiso 1 1 d D . . . .
C030 C 0.5466(4) 0.4737(9) 0.3232(3) 0.067(4) Uiso 1 1 d D . . . .
C031 C 0.5794(4) 0.4211(9) 0.3230(4) 0.061(3) Uiso 1 1 d D . . . .
C032 C 0.7670(4) 0.5687(10) 0.2743(4) 0.061(3) Uiso 1 1 d . . . . .
C033 C 0.5918(4) 0.0052(9) 0.3615(3) 0.055(3) Uiso 1 1 d D . . . .
C034 C 0.4823(5) 1.0064(10) 0.5508(4) 0.075(4) Uani 1 1 d D . . . .
O035 O 0.9559(4) 0.6310(9) 0.3155(3) 0.143(8) Uani 1 1 d D . . . .
C036 C 0.5099(4) 0.7073(11) 0.7516(4) 0.064(4) Uani 1 1 d . . . . .
C037 C 0.4956(4) 0.2202(9) 0.3686(4) 0.061(3) Uiso 1 1 d D . . . .
C038 C 0.8223(5) 0.4760(12) 0.1706(5) 0.079(5) Uani 1 1 d . . . . .
C039 C 0.7288(4) 0.3829(10) 0.6972(3) 0.060(3) Uani 1 1 d . . . . .
C03A C 0.7797(3) 0.4797(8) 0.8338(3) 0.050(3) Uani 1 1 d . . . . .
C03B C 0.6805(4) 0.7135(10) 0.6517(4) 0.062(3) Uiso 1 1 d . . . . .
O03C O 0.8838(5) 0.3824(9) 0.5925(5) 0.117(6) Uani 1 1 d . . . . .
C03D C 0.6582(4) 0.0621(10) 0.4789(4) 0.060(3) Uiso 1 1 d D . . . .
N03E N 0.7096(4) 0.2441(9) 0.2659(3) 0.064(3) Uiso 1 1 d . . . . .
C03F C 0.7846(5) 0.3199(10) 0.2195(4) 0.063(4) Uani 1 1 d . . . . .
C03G C 0.5391(3) 0.8686(8) 0.5850(3) 0.044(2) Uani 1 1 d . . . . .
C03H C 0.8043(5) 0.3471(10) 0.1660(4) 0.069(4) Uani 1 1 d . . . . .
O03I O 0.8279(4) 0.2895(11) 0.5644(4) 0.108(5) Uani 1 1 d . . . . .
O03J O 0.9481(4) 0.2289(9) 0.5916(6) 0.131(7) Uani 1 1 d . . . . .
C03K C 0.7238(5) 0.3075(11) 0.2570(4) 0.067(4) Uiso 1 1 d . . . . .
C03L C 0.6842(4) 0.4854(8) 0.7957(4) 0.055(3) Uani 1 1 d . . . . .
O03M O 0.8962(4) 0.1268(12) 0.5551(4) 0.108(5) Uani 1 1 d . . . . .
C03N C 0.7610(5) 0.5118(13) 0.8792(4) 0.075(5) Uani 1 1 d . . . . .
C03O C 0.8130(5) 0.4524(11) 0.2006(4) 0.069(4) Uani 1 1 d . . . . .
C03P C 0.4119(5) 0.7909(11) 0.6009(4) 0.069(4) Uani 1 1 d . . . . .
O03Q O 0.9112(4) 0.7773(6) 0.3505(5) 0.159(8) Uani 1 1 d D . . . .
C03R C 0.5749(4) 0.0005(9) 0.3250(3) 0.071(4) Uiso 1 1 d D . . . .
O03S O 0.9593(4) 0.5432(15) 0.3651(3) 0.175(10) Uani 1 1 d D . . . .
C03T C 0.6458(5) 0.4871(11) 0.4450(3) 0.070(4) Uiso 1 1 d D . . . .
C03U C 0.6946(4) 0.3815(9) 0.8329(4) 0.066(4) Uani 1 1 d . . . . .
C03V C 0.7342(5) 0.5566(9) 0.2000(5) 0.076(5) Uani 1 1 d . . . . .
C03W C 0.7280(5) 0.5808(13) 0.2529(5) 0.079(5) Uiso 1 1 d . . . . .
C03X C 0.8180(6) 0.4084(13) 0.1504(4) 0.082(6) Uani 1 1 d . . . . .
C03Y C 0.7412(5) 0.2727(10) 0.4413(4) 0.069(4) Uiso 1 1 d D . . . .
O03Z O 0.8771(5) 0.3206(10) 0.6467(4) 0.117(5) Uani 1 1 d . . . . .
C040 C 0.6617(6) 0.4956(13) 0.4812(4) 0.089(5) Uiso 1 1 d D . . . .
C041 C 0.3881(6) 0.7235(16) 0.6050(6) 0.093(6) Uani 1 1 d . . . . .
C042 C 0.6739(5) 0.2121(12) 0.3194(5) 0.076(4) Uiso 1 1 d . . . . .
C043 C 0.5730(4) 0.9643(10) 0.7071(4) 0.065(4) Uani 1 1 d D . . . .
C044 C 0.7776(4) 0.4550(12) 0.8645(4) 0.067(4) Uani 1 1 d . . . . .
C046 C 0.6865(5) 0.6427(12) 0.6719(5) 0.081(5) Uani 1 1 d . . . . .
C047 C 0.7661(4) 0.3149(10) 0.2703(4) 0.060(3) Uiso 1 1 d . . . . .
C048 C 0.6590(5) 0.7817(11) 0.6638(4) 0.067(4) Uani 1 1 d . . . . .
C04A C 0.4693(4) 0.2721(10) 0.3816(4) 0.080(5) Uiso 1 1 d D . . . .
C04B C 0.5705(6) 0.5440(14) 0.6773(5) 0.085(5) Uani 1 1 d . . . . .
C04C C 0.6520(6) 0.2536(15) 0.2868(5) 0.090(5) Uiso 1 1 d . . . . .
C04D C 0.5840(7) 0.8110(17) 0.5458(6) 0.105(7) Uani 1 1 d . . . . .
C04E C 0.7379(7) 0.2753(17) 0.5588(6) 0.102(6) Uiso 1 1 d . . . . .
C04F C 0.6294(5) 1.0141(14) 0.6877(5) 0.084(5) Uani 1 1 d D . . . .
C04G C 0.5944(5) 1.0351(11) 0.6993(5) 0.089(6) Uani 1 1 d D . . . .
C04H C 0.5343(4) 0.0243(12) 0.3167(5) 0.078(5) Uiso 1 1 d D . . . .
C04I C 0.7635(5) 0.2004(11) 0.4537(5) 0.090(6) Uiso 1 1 d D . . . .
C04J C 0.4866(6) 0.6841(14) 0.7745(5) 0.083(5) Uani 1 1 d . . . . .
C04K C 0.7159(4) 0.4277(9) 0.1672(4) 0.063(4) Uani 1 1 d . . . . .
C04L C 0.5802(6) 0.5377(11) 0.7161(8) 0.105(8) Uani 1 1 d . . . . .
C04M C 0.4495(8) 0.506(2) 0.5236(7) 0.117(8) Uani 1 1 d . . . . .
C04N C 0.5788(5) 0.3109(11) 0.5173(3) 0.078(5) Uiso 1 1 d D . . . .
C04O C 0.5290(6) 0.5102(15) 0.2907(4) 0.094(6) Uiso 1 1 d D . . . .
O04P O 0.9748(7) 0.6050(11) 0.4232(4) 0.160(8) Uani 1 1 d D . . . .
C04Q C 0.7284(5) 0.5063(13) 0.1713(4) 0.081(5) Uani 1 1 d . . . . .
O04R O 1.0172(4) 0.6967(16) 0.3405(3) 0.144(8) Uani 1 1 d D . . . .
C04S C 0.7642(7) 0.1953(18) 0.5644(6) 0.106(7) Uiso 1 1 d . . . . .
C04T C 0.9564(7) -0.0104(17) 0.6744(6) 0.099(6) Uiso 1 1 d . . . . .
C04U C 0.6679(6) 0.2259(14) 0.2582(5) 0.085(5) Uiso 1 1 d . . . . .
C04V C 0.4670(7) 0.5420(16) 0.5585(6) 0.097(6) Uani 1 1 d . . . . .
C04W C 0.8124(6) 0.6296(16) 0.3207(6) 0.092(6) Uiso 1 1 d . . . . .
C04X C 0.5791(6) -0.0843(10) 0.3147(5) 0.087(5) Uiso 1 1 d D . . . .
C04Y C 0.7180(5) 0.4010(12) 0.1369(4) 0.071(4) Uani 1 1 d . . . . .
C04Z C 0.8321(5) 0.2489(13) 0.6859(5) 0.078(5) Uiso 1 1 d . . . . .
C050 C 0.5564(8) 0.5385(15) 0.3482(6) 0.121(9) Uiso 1 1 d D . . . .
C051 C 0.9831(7) 0.7542(16) 0.2482(6) 0.101(6) Uiso 1 1 d . . . . .
C052 C 0.4797(7) 1.0911(12) 0.5380(6) 0.101(7) Uani 1 1 d D . . . .
C053 C 0.9072(7) 0.9506(17) 0.3008(6) 0.105(7) Uiso 1 1 d . . . . .
C054 C 0.7389(6) 0.5295(13) 0.1407(6) 0.092(6) Uani 1 1 d . . . . .
C056 C 0.4452(6) 0.9639(18) 0.5438(7) 0.119(8) Uani 1 1 d D . . . .
C057 C 0.9333(8) 0.4647(18) 0.6806(7) 0.110(7) Uiso 1 1 d . . . . .
C058 C 0.6085(8) 0.5909(19) 0.7331(6) 0.116(9) Uani 1 1 d . . . . .
C059 C 0.4639(9) 0.3444(16) 0.3603(7) 0.132(10) Uiso 1 1 d D . . . .
C05A C 0.5407(6) 0.7610(15) 0.7652(5) 0.090(6) Uani 1 1 d . . . . .
C05B C 0.6765(9) 0.2545(17) 0.6483(8) 0.117(9) Uani 1 1 d . . . . .
C05E C 0.5960(8) 0.4509(14) 0.7265(7) 0.107(8) Uani 1 1 d . . . . .
O05G O 0.9679(7) 0.7855(10) 0.3247(6) 0.169(9) Uani 1 1 d D . . . .
C05H C 0.8145(7) 0.6845(17) 0.3429(6) 0.099(6) Uiso 1 1 d . . . . .
C05I C 0.6983(8) 0.453(3) 0.4921(10) 0.168(15) Uiso 1 1 d D . . . .
C05J C 0.3841(8) 0.7143(19) 0.6397(7) 0.116(8) Uani 1 1 d . . . . .
C05K C 0.9274(6) 0.0456(15) 0.6788(5) 0.087(5) Uiso 1 1 d . . . . .
C05L C 0.9113(8) 0.4658(19) 0.6457(7) 0.115(8) Uiso 1 1 d . . . . .
C05M C 0.7726(7) 0.3520(18) 0.3028(6) 0.104(7) Uiso 1 1 d . . . . .
C05N C 0.8135(7) 0.3616(16) 0.3195(6) 0.097(6) Uiso 1 1 d . . . . .
C05O C 0.4312(6) 0.2376(19) 0.3806(7) 0.119(8) Uiso 1 1 d D . . . .
C05P C 0.6872(5) 0.3872(14) 0.6841(5) 0.081(5) Uani 1 1 d . . . . .
C05R C 0.5521(7) 0.3341(19) 0.5380(6) 0.117(8) Uiso 1 1 d D . . . .
C05T C 0.6611(12) 0.5785(16) 0.4944(10) 0.162(14) Uiso 1 1 d D . . . .
C05U C 0.7638(11) 0.152(2) 0.4237(8) 0.159(13) Uiso 1 1 d D . . . .
C05V C 0.8616(6) -0.0162(16) 0.5622(6) 0.096(6) Uiso 1 1 d . . . . .
C05W C 0.5874(9) 0.759(2) 0.4895(8) 0.131(10) Uani 1 1 d . . . . .
C05Z C 0.5636(8) 0.760(2) 0.5167(7) 0.118(9) Uani 1 1 d . . . . .
C060 C 1.0091(7) 0.2534(17) 0.6353(6) 0.106(7) Uiso 1 1 d D . . . .
C061 C 0.6023(8) 0.2445(16) 0.5345(7) 0.130(9) Uiso 1 1 d D . . . .
C064 C 0.7332(7) 0.4655(17) 0.1203(5) 0.097(7) Uani 1 1 d . . . . .
C065 C 0.4982(9) 0.602(2) 0.5566(8) 0.130(10) Uani 1 1 d . . . . .
C067 C 0.8028(7) 0.213(2) 0.4728(8) 0.138(11) Uiso 1 1 d D . . . .
C068 C 0.9224(7) 0.1807(17) 0.4869(6) 0.102(7) Uiso 1 1 d . . . . .
C06B C 0.8432(8) -0.0222(19) 0.5230(7) 0.109(7) Uiso 1 1 d . . . . .
C06C C 0.3503(8) 0.7304(19) 0.5791(7) 0.111(8) Uani 1 1 d . . . . .
C06D C 0.9997(13) 0.763(3) 0.2195(11) 0.180(16) Uiso 1 1 d . . . . .
O06E O 1.0248(6) 0.7652(11) 0.3905(6) 0.191(11) Uani 1 1 d D . . . .
C06H C 0.9376(8) 0.537(2) 0.7004(7) 0.116(8) Uiso 1 1 d . . . . .
C06J C 0.9728(11) 0.456(3) 0.6871(10) 0.153(12) Uiso 1 1 d . . . . .
O06K O 0.9026(4) 0.6226(11) 0.3473(5) 0.171(10) Uani 1 1 d D . . . .
C06N C 0.4855(12) 0.480(3) 0.5800(10) 0.160(14) Uani 1 1 d . . . . .
C06O C 0.9446(7) 0.1956(18) 0.5205(7) 0.109(7) Uiso 1 1 d . . . . .
C06P C 1.0081(9) 0.730(2) 0.2788(8) 0.130(10) Uiso 1 1 d . . . . .
C06R C 0.9358(9) 0.936(2) 0.3304(8) 0.128(9) Uiso 1 1 d . . . . .
C06V C 0.8930(19) 0.894(5) 0.2703(16) 0.25(3) Uiso 1 1 d . . . . .
C070 C 1.0360(11) 0.218(2) 0.6174(9) 0.167(15) Uiso 1 1 d D . . . .
C074 C 0.8451(9) 0.416(2) 0.5269(8) 0.129(9) Uiso 1 1 d . . . . .
C075 C 0.9715(9) -0.061(2) 0.7035(8) 0.127(9) Uiso 1 1 d . . . . .
C077 C 0.8432(9) 0.675(2) 0.3731(8) 0.135(10) Uiso 1 1 d . . . . .
C07A C 0.5310(8) 0.812(2) 0.5034(7) 0.127(9) Uani 1 1 d . . . . .
C07B C 0.9508(8) 0.145(2) 0.4643(7) 0.120(8) Uiso 1 1 d . . . . .
C07C C 0.9008(12) 0.243(3) 0.4695(11) 0.180(15) Uiso 1 1 d . . . . .
C07F C 0.9352(9) 0.649(2) 0.4703(8) 0.136(10) Uiso 1 1 d . . . . .
C07G C 1.0337(10) 0.147(2) 0.6382(8) 0.146(11) Uiso 1 1 d D . . . .
C07L C 0.7341(18) 0.320(5) 0.5891(16) 0.25(3) Uiso 1 1 d . . . . .
C07Q C 0.9110(15) 0.470(4) 0.2865(14) 0.193(19) Uiso 1 1 d . . . . .
O24 O 0.9701(6) 0.7574(10) 0.4281(5) 0.193(12) Uani 1 1 d D . . . .
C86 C 0.9270(12) 0.461(3) 0.3176(11) 0.166(15) Uiso 1 1 d . . . . .
C24 C 0.7955(5) 0.601(2) 0.7265(5) 0.114(10) Uani 1 1 d . . . . .
O68 O 1.0195(5) 0.6080(11) 0.3890(6) 0.221(15) Uani 1 1 d D . . . .
S5 S 0.8250(5) 0.5695(12) 0.6679(5) 0.110(7) Uani 0.372(16) 1 d . . P A 1
C222 C 0.7951(12) 0.614(3) 0.6921(12) 0.078(15) Uani 0.372(16) 1 d . . P A 1
C102 C 0.7026(10) 0.547(3) 0.2757(9) 0.146(12) Uiso 1 1 d . . . . .
C28 C 0.7932(16) 0.496(4) 0.645(2) 0.11(2) Uani 0.372(16) 1 d . . P A 1
S2 S 0.8639(3) 0.6666(8) 0.7219(3) 0.121(4) Uani 0.628(16) 1 d . . P A 2
C2 C 0.8279(7) 0.658(2) 0.7468(8) 0.083(8) Uani 0.628(16) 1 d . . P A 2
C46 C 0.8874(17) 0.744(4) 0.7368(19) 0.18(3) Uani 0.628(16) 1 d . . P A 2
C94 C 0.9516(10) -0.060(2) 0.6471(8) 0.135(10) Uiso 1 1 d . . . . .
C84 C 0.9226(17) 0.737(4) 0.4877(15) 0.22(2) Uiso 1 1 d . . . . .
C105 C 0.9123(13) 0.701(3) 0.5179(12) 0.176(17) Uiso 1 1 d . . . . .
C159 C 0.9527(15) 0.707(4) 0.2323(13) 0.20(2) Uiso 1 1 d . . . . .
C112 C 0.5784(18) 1.107(3) 0.6829(15) 0.25(3) Uani 1 1 d D . . . .
C4 C 0.8039(16) 0.023(4) 0.5272(13) 0.22(2) Uiso 1 1 d . . . . .
C80 C 0.6926(9) 0.016(3) 0.4773(8) 0.186(16) Uiso 1 1 d D . . . .
C27 C 0.6913(10) -0.026(2) 0.4456(8) 0.143(12) Uiso 1 1 d D . . . .
C67 C 0.7084(13) -0.027(3) 0.5091(10) 0.190(18) Uiso 1 1 d D . . . .
C121 C 0.9897(12) 0.453(3) 0.4091(10) 0.161(14) Uiso 1 1 d . . . . .
C172 C 1.046(2) 0.444(5) 0.4533(19) 0.28(4) Uiso 1 1 d . . . . .
C175 C 1.0138(11) 0.460(3) 0.4506(10) 0.146(12) Uiso 1 1 d . . . . .
C143 C 0.8934(10) 0.386(2) 0.2691(8) 0.132(10) Uiso 1 1 d . . . . .
C316 C 0.876(2) 0.911(5) 0.3227(17) 0.28(3) Uiso 1 1 d . . . . .
C43 C 0.7005(13) 0.258(3) 0.5385(11) 0.183(17) Uiso 1 1 d . . . . .
C271 C 0.6578(13) 0.606(3) 0.2497(11) 0.180(16) Uiso 1 1 d . . . . .
S1 S 0.6238(4) 0.6048(9) 0.2659(3) 0.176(4) Uiso 1 1 d . . . . .
C56 C 0.6363(10) 0.696(3) 0.2836(9) 0.148(11) Uiso 1 1 d . . . . .
C53 C 0.8260(18) 0.244(5) 0.3632(15) 0.23(3) Uiso 1 1 d . . . . .

loop_
_atom_site_aniso_label
_atom_site_aniso_U_11
_atom_site_aniso_U_22
_atom_site_aniso_U_33
_atom_site_aniso_U_23
_atom_site_aniso_U_13
_atom_site_aniso_U_12
Fe01 0.0624(11) 0.0440(10) 0.0688(12) 0.0023(9) 0.0242(10) 0.0025(9)
Fe02 0.0929(17) 0.0567(14) 0.0744(14) 0.0095(11) 0.0213(13) 0.0144(12)
Si03 0.0441(16) 0.0441(19) 0.0478(16) -0.0029(15) 0.0100(14) 0.0101(14)
Si04 0.0471(17) 0.0337(16) 0.0495(16) -0.0043(14) 0.0155(14) 0.0053(13)
Si05 0.0451(17) 0.0406(18) 0.0514(17) 0.0009(15) 0.0127(14) 0.0046(14)
Si06 0.0506(17) 0.0482(19) 0.0392(15) -0.0002(14) 0.0101(13) 0.0105(15)
Si07 0.0564(19) 0.0386(18) 0.0540(18) 0.0009(15) 0.0248(16) 0.0078(15)
Si08 0.0569(19) 0.0428(18) 0.0492(17) 0.0044(15) 0.0121(15) 0.0116(16)
Si09 0.0453(17) 0.0387(17) 0.0581(19) -0.0038(15) 0.0073(15) -0.0081(14)
Si0A 0.0371(16) 0.064(2) 0.0566(19) -0.0123(18) 0.0072(14) -0.0049(16)
Si0B 0.0417(16) 0.0443(19) 0.064(2) 0.0044(16) 0.0090(15) -0.0003(14)
Si0C 0.058(2) 0.0373(18) 0.059(2) -0.0059(16) 0.0092(16) 0.0060(15)
Si0D 0.0490(18) 0.046(2) 0.064(2) 0.0068(17) 0.0140(16) -0.0038(15)
Si0E 0.0458(18) 0.062(2) 0.0499(18) 0.0056(17) 0.0085(15) -0.0006(16)
Si0F 0.0411(17) 0.046(2) 0.079(2) 0.0000(19) 0.0165(17) -0.0010(15)
Si0G 0.0464(18) 0.0352(18) 0.100(3) -0.004(2) 0.019(2) -0.0025(15)
Si0H 0.076(2) 0.066(3) 0.063(2) -0.017(2) 0.041(2) -0.028(2)
Si0I 0.048(2) 0.082(3) 0.092(3) -0.043(3) 0.014(2) -0.010(2)
Si0J 0.053(2) 0.092(3) 0.065(2) -0.014(2) 0.0252(19) -0.005(2)
S0K 0.072(3) 0.122(5) 0.117(4) -0.022(4) 0.008(3) -0.027(3)
Si0L 0.069(3) 0.078(3) 0.087(4) 0.016(3) 0.025(3) 0.001(2)
Si0M 0.072(3) 0.085(4) 0.107(4) 0.026(4) 0.041(3) -0.009(3)
Si0N 0.067(3) 0.068(3) 0.099(3) 0.003(3) 0.016(3) -0.003(2)
Si0O 0.059(2) 0.106(4) 0.079(3) 0.018(3) 0.002(2) -0.009(3)
Si0P 0.128(5) 0.085(4) 0.111(4) -0.046(3) 0.072(4) -0.068(4)
Si0Q 0.100(4) 0.083(4) 0.092(4) 0.024(3) -0.013(3) -0.026(3)
O0R 0.050(4) 0.039(4) 0.067(5) 0.028(4) 0.038(4) 0.022(4)
Si0S 0.088(4) 0.122(6) 0.080(3) 0.013(3) 0.029(3) -0.008(4)
Si0T 0.115(5) 0.144(6) 0.067(3) -0.016(4) 0.027(3) 0.037(4)
Si0U 0.181(7) 0.105(5) 0.087(3) 0.015(3) 0.082(4) 0.050(5)
O00V 0.051(5) 0.046(5) 0.067(5) -0.002(4) 0.022(4) 0.001(4)
O00W 0.048(4) 0.049(5) 0.048(4) 0.003(4) 0.011(4) 0.008(4)
O00Y 0.072(6) 0.052(6) 0.052(5) 0.003(4) 0.012(4) 0.009(5)
O00Z 0.055(5) 0.076(7) 0.055(5) 0.002(5) 0.005(4) 0.000(5)
O010 0.048(5) 0.051(6) 0.077(6) 0.003(5) 0.009(5) -0.002(4)
O011 0.066(6) 0.044(5) 0.052(5) -0.001(4) 0.013(4) 0.004(4)
Si01 0.077(3) 0.163(7) 0.128(5) -0.066(5) 0.033(3) -0.002(4)
O013 0.059(6) 0.121(11) 0.070(6) -0.029(7) 0.014(5) -0.007(6)
O014 0.044(5) 0.046(5) 0.068(5) -0.010(4) 0.006(4) 0.004(4)
O015 0.049(5) 0.045(5) 0.078(6) -0.012(5) 0.000(5) -0.002(4)
O016 0.060(6) 0.058(6) 0.094(7) -0.023(6) 0.019(5) -0.007(5)
O017 0.061(5) 0.044(5) 0.060(5) 0.004(4) 0.004(4) 0.006(4)
Si1 0.131(6) 0.116(6) 0.163(7) -0.024(5) 0.073(5) -0.010(5)
O019 0.058(5) 0.054(6) 0.073(6) 0.007(5) 0.018(5) 0.000(5)
O01A 0.053(5) 0.033(5) 0.101(7) 0.019(5) -0.040(5) -0.016(4)
O01B 0.040(4) 0.124(10) 0.029(4) 0.020(5) 0.008(3) -0.004(5)
O01C 0.053(5) 0.048(5) 0.065(5) -0.001(4) 0.017(4) 0.015(4)
O01D 0.052(5) 0.030(4) 0.094(7) 0.010(5) 0.006(5) -0.003(4)
O01E 0.064(5) 0.042(5) 0.056(5) -0.003(4) 0.013(4) 0.007(4)
O01F 0.043(4) 0.046(5) 0.085(6) 0.009(5) 0.014(4) 0.006(4)
O01G 0.074(6) 0.057(6) 0.054(5) -0.003(5) 0.023(5) 0.008(5)
O01H 0.055(5) 0.045(5) 0.063(5) -0.015(4) 0.008(4) 0.002(4)
O01I 0.055(5) 0.045(5) 0.079(6) 0.001(5) 0.008(5) -0.001(4)
O01J 0.078(6) 0.036(5) 0.077(6) 0.003(5) 0.025(5) -0.003(4)
O01K 0.070(6) 0.034(5) 0.101(8) 0.003(5) 0.020(6) 0.007(5)
N01L 0.050(6) 0.048(6) 0.052(6) 0.008(5) 0.008(5) -0.009(5)
Si2 0.111(5) 0.123(6) 0.177(7) -0.089(5) 0.078(5) -0.040(4)
O01O 0.072(6) 0.053(6) 0.063(5) 0.014(5) 0.021(5) 0.029(5)
O01P 0.061(6) 0.076(8) 0.081(7) -0.011(6) 0.023(5) -0.003(5)
O01Q 0.055(6) 0.155(13) 0.087(7) 0.063(8) 0.032(6) 0.044(7)
N01R 0.058(6) 0.032(5) 0.054(5) -0.001(4) 0.019(5) 0.005(4)
N01S 0.039(5) 0.042(6) 0.075(7) 0.003(5) 0.017(5) 0.008(4)
O01T 0.058(5) 0.061(6) 0.062(6) -0.002(5) 0.009(5) -0.006(5)
Si3 0.109(5) 0.223(10) 0.159(7) -0.081(7) 0.054(5) -0.049(6)
O01V 0.046(5) 0.050(6) 0.119(9) 0.011(6) 0.013(6) -0.004(5)
O01W 0.064(6) 0.079(8) 0.105(9) 0.026(7) 0.007(6) -0.033(6)
Si4 0.175(8) 0.141(7) 0.157(7) -0.051(6) 0.058(6) -0.063(6)
O01Y 0.084(7) 0.084(9) 0.065(6) 0.004(6) 0.023(6) 0.013(7)
O01Z 0.173(14) 0.058(9) 0.196(15) -0.059(10) 0.123(13) -0.025(9)
O020 0.080(7) 0.058(7) 0.092(8) 0.011(6) 0.022(6) 0.013(6)
O022 0.090(7) 0.040(6) 0.076(6) 0.001(5) 0.021(6) 0.002(5)
O023 0.063(6) 0.095(9) 0.090(8) -0.048(7) 0.021(6) -0.015(6)
O024 0.079(7) 0.048(6) 0.078(6) -0.004(5) 0.035(5) -0.010(5)
C025 0.047(7) 0.061(9) 0.056(7) 0.011(7) -0.004(6) -0.011(6)
C027 0.043(6) 0.027(5) 0.071(8) 0.012(5) 0.014(6) 0.002(5)
O028 0.058(6) 0.084(8) 0.098(8) 0.043(7) 0.007(6) 0.012(6)
N02A 0.091(9) 0.041(6) 0.072(7) -0.002(6) 0.035(7) -0.008(6)
C02C 0.063(8) 0.017(5) 0.101(11) -0.007(6) 0.033(8) -0.006(5)
C02F 0.046(6) 0.052(8) 0.065(7) 0.004(6) 0.021(6) 0.008(6)
C02H 0.067(8) 0.055(8) 0.063(8) 0.009(7) 0.028(7) 0.024(7)
C02I 0.045(6) 0.039(6) 0.064(7) 0.001(6) 0.017(5) 0.002(5)
C02J 0.059(7) 0.018(5) 0.067(7) 0.005(5) 0.021(6) 0.001(5)
N02K 0.096(10) 0.041(7) 0.098(10) -0.022(7) 0.022(9) 0.004(7)
C02L 0.053(7) 0.042(7) 0.062(8) 0.005(6) 0.013(6) 0.001(6)
O02M 0.127(10) 0.084(10) 0.108(9) -0.011(8) 0.080(8) 0.003(8)
N02N 0.059(7) 0.055(8) 0.087(9) 0.029(7) 0.017(6) 0.014(6)
C02O 0.059(7) 0.027(6) 0.066(7) 0.008(5) 0.020(6) 0.007(5)
Si 0.195(8) 0.166(8) 0.119(5) 0.017(5) 0.103(6) 0.051(7)
C02Q 0.068(8) 0.038(7) 0.068(8) 0.002(6) 0.024(7) 0.011(6)
O02R 0.099(10) 0.061(9) 0.130(12) -0.021(8) 0.008(9) 0.009(7)
C02S 0.064(8) 0.068(9) 0.064(8) 0.004(7) 0.022(7) 0.009(7)
C02T 0.063(9) 0.109(15) 0.055(8) -0.013(9) 0.013(7) 0.004(9)
O02U 0.089(8) 0.088(10) 0.112(9) 0.017(8) 0.056(7) 0.008(7)
C02W 0.075(9) 0.056(9) 0.075(9) -0.017(8) 0.040(8) -0.005(7)
C02X 0.045(7) 0.084(12) 0.098(12) -0.025(10) 0.034(8) 0.003(8)
C02Y 0.057(8) 0.055(9) 0.064(7) 0.010(7) 0.016(6) 0.007(7)
C034 0.085(10) 0.065(11) 0.074(10) 0.008(9) 0.017(8) 0.002(9)
O035 0.089(10) 0.24(2) 0.102(10) -0.096(13) 0.021(9) -0.009(12)
C036 0.072(9) 0.054(10) 0.064(8) 0.008(7) 0.013(7) 0.003(7)
C038 0.090(11) 0.068(11) 0.082(11) 0.020(9) 0.028(9) 0.001(9)
C039 0.060(8) 0.065(9) 0.051(7) 0.001(7) 0.006(6) 0.004(7)
C03A 0.046(6) 0.045(7) 0.057(7) 0.014(6) 0.008(5) 0.016(6)
O03C 0.108(11) 0.055(8) 0.190(17) 0.030(10) 0.038(11) -0.008(8)
C03F 0.075(10) 0.051(9) 0.068(9) 0.025(7) 0.025(8) 0.025(8)
C03G 0.040(6) 0.051(6) 0.040(5) 0.001(5) 0.009(5) -0.002(5)
C03H 0.091(11) 0.049(9) 0.067(9) -0.003(7) 0.021(8) 0.015(8)
O03I 0.081(9) 0.129(13) 0.102(10) 0.040(9) -0.006(8) -0.023(9)
O03J 0.055(7) 0.078(9) 0.27(2) -0.086(12) 0.058(10) -0.024(7)
C03L 0.048(7) 0.041(7) 0.084(9) 0.007(7) 0.032(7) 0.006(6)
O03M 0.094(10) 0.116(14) 0.122(11) 0.000(10) 0.042(9) -0.021(9)
C03N 0.064(9) 0.097(14) 0.063(8) -0.004(9) 0.010(7) 0.009(9)
C03O 0.072(9) 0.067(10) 0.069(9) 0.032(8) 0.020(8) 0.001(8)
C03P 0.053(9) 0.075(10) 0.074(9) -0.008(8) 0.009(7) -0.009(8)
O03Q 0.107(12) 0.113(13) 0.239(19) -0.109(14) -0.003(13) 0.046(10)
O03S 0.198(19) 0.19(3) 0.187(19) -0.031(18) 0.148(17) -0.043(19)
C03U 0.072(9) 0.046(8) 0.093(10) 0.018(7) 0.046(8) 0.007(7)
C03V 0.081(11) 0.029(7) 0.111(14) -0.013(8) 0.003(10) 0.013(7)
C03X 0.117(15) 0.085(14) 0.048(7) 0.013(8) 0.024(9) 0.027(12)
O03Z 0.161(12) 0.100(11) 0.110(9) -0.053(8) 0.076(9) -0.077(10)
C041 0.062(14) 0.091(16) 0.129(13) -0.012(12) 0.026(11) -0.023(12)
C043 0.068(9) 0.056(10) 0.069(8) -0.010(8) 0.010(7) -0.011(8)
C044 0.059(8) 0.084(12) 0.052(7) 0.013(8) 0.005(7) -0.006(8)
C046 0.074(10) 0.074(12) 0.100(13) 0.033(11) 0.028(10) 0.012(9)
C048 0.061(9) 0.063(10) 0.077(9) 0.002(8) 0.015(7) -0.004(8)
C04B 0.067(13) 0.075(14) 0.112(12) -0.012(11) 0.017(10) 0.010(11)
C04D 0.073(15) 0.158(17) 0.090(15) -0.024(13) 0.030(12) -0.008(13)
C04F 0.074(12) 0.081(14) 0.102(12) -0.004(11) 0.026(10) -0.014(10)
C04G 0.077(13) 0.054(15) 0.147(13) -0.017(12) 0.046(11) -0.021(11)
C04J 0.095(11) 0.073(13) 0.082(11) 0.010(10) 0.020(10) 0.013(10)
C04K 0.062(8) 0.041(7) 0.084(10) 0.005(7) 0.011(7) 0.010(6)
C04L 0.087(13) 0.048(10) 0.17(2) 0.041(13) 0.018(14) 0.004(9)
C04M 0.122(18) 0.11(2) 0.110(18) -0.009(17) 0.006(15) -0.022(16)
O04P 0.26(2) 0.132(19) 0.128(13) 0.027(13) 0.117(14) 0.071(17)
C04Q 0.080(11) 0.080(13) 0.076(10) 0.005(9) 0.003(9) 0.040(10)
O04R 0.121(13) 0.22(3) 0.108(12) -0.053(14) 0.064(11) -0.047(15)
C04V 0.099(14) 0.079(17) 0.118(14) -0.001(13) 0.038(12) -0.018(13)
C04Y 0.071(10) 0.078(12) 0.061(8) 0.010(8) 0.006(7) 0.026(9)
C052 0.112(15) 0.088(17) 0.102(14) 0.027(13) 0.026(12) 0.013(13)
C054 0.109(14) 0.069(12) 0.096(14) 0.028(11) 0.016(12) 0.016(10)
C056 0.104(19) 0.14(2) 0.098(18) 0.015(17) -0.007(15) -0.038(17)
C058 0.120(19) 0.11(2) 0.098(15) 0.007(15) -0.017(14) 0.012(17)
C05A 0.097(13) 0.090(15) 0.076(12) -0.004(11) 0.008(11) -0.014(11)
C05B 0.14(2) 0.077(16) 0.13(2) -0.031(16) 0.028(18) -0.016(15)
C05E 0.114(17) 0.068(13) 0.129(19) 0.033(13) 0.009(15) 0.003(12)
O05G 0.21(2) 0.108(17) 0.23(2) -0.062(16) 0.124(18) 0.002(15)
C05J 0.106(18) 0.11(2) 0.138(18) 0.024(16) 0.045(15) -0.014(16)
C05P 0.075(10) 0.088(14) 0.073(10) 0.006(10) 0.003(8) 0.010(10)
C05W 0.13(2) 0.15(3) 0.12(2) 0.016(19) 0.047(18) 0.011(19)
C05Z 0.149(19) 0.10(2) 0.107(19) -0.010(17) 0.036(16) -0.018(17)
C064 0.100(15) 0.103(19) 0.083(12) 0.034(13) 0.009(11) 0.024(13)
C065 0.08(2) 0.12(3) 0.17(2) -0.04(2) 0.009(19) 0.03(2)
C06C 0.087(18) 0.11(2) 0.139(17) 0.006(16) 0.027(15) 0.009(16)
O06E 0.147(19) 0.17(2) 0.25(3) -0.14(2) 0.052(18) -0.040(16)
O06K 0.096(12) 0.29(3) 0.141(13) -0.128(16) 0.052(10) -0.037(14)
C06N 0.19(3) 0.10(4) 0.16(3) 0.00(3) -0.02(3) -0.04(3)
C07A 0.10(2) 0.15(2) 0.12(2) 0.010(18) -0.006(17) 0.021(18)
O24 0.22(2) 0.25(3) 0.151(16) -0.102(19) 0.118(16) -0.01(2)
C24 0.052(8) 0.22(3) 0.072(10) 0.050(15) 0.023(8) -0.003(13)
O68 0.16(2) 0.28(4) 0.17(2) -0.08(2) -0.066(18) 0.13(2)
S5 0.120(13) 0.091(12) 0.142(15) 0.007(11) 0.074(12) 0.021(10)
C222 0.06(3) 0.08(3) 0.10(3) -0.03(3) 0.04(2) 0.02(2)
C28 0.08(4) 0.08(4) 0.17(7) -0.01(4) 0.06(4) -0.01(3)
S2 0.108(7) 0.110(8) 0.168(10) -0.008(7) 0.080(7) -0.015(6)
C2 0.064(14) 0.09(2) 0.094(18) 0.036(16) 0.028(13) 0.024(14)
C46 0.16(4) 0.17(5) 0.25(7) -0.11(5) 0.11(5) -0.09(4)
C112 0.28(7) 0.10(9) 0.37(7) 0.06(6) 0.08(6) 0.04(7)

loop_
_atom_type_symbol
_atom_type_description
_atom_type_scat_dispersion_real
_atom_type_scat_dispersion_imag
_atom_type_scat_source
C C 0.0033 0.0016 'International Tables Vol C Tables 4.2.6.8 and 6.1.1.4'
Fe Fe 0.3463 0.8444 'International Tables Vol C Tables 4.2.6.8 and 6.1.1.4'
N N 0.0061 0.0033 'International Tables Vol C Tables 4.2.6.8 and 6.1.1.4'
O O 0.0106 0.0060 'International Tables Vol C Tables 4.2.6.8 and 6.1.1.4'
S S 0.1246 0.1234 'International Tables Vol C Tables 4.2.6.8 and 6.1.1.4'
Si Si 0.0817 0.0704 'International Tables Vol C Tables 4.2.6.8 and 6.1.1.4'

loop_
_geom_angle_atom_site_label_1
_geom_angle_atom_site_label_2
_geom_angle_atom_site_label_3
_geom_angle
_geom_angle_site_symmetry_1
_geom_angle_site_symmetry_3
_geom_angle_publ_flag
C02F Fe01 C02I 123.6(5) . . ?
C02F Fe01 C02T 159.9(7) . . ?
C02F Fe01 C02W 68.3(6) . . ?
C02F Fe01 C02X 69.4(6) . . ?
C02F Fe01 C03L 42.5(6) . . ?
C02F Fe01 C03N 156.7(8) . . ?
C02F Fe01 C03U 39.8(6) . . ?
C02F Fe01 C044 122.8(7) . . ?
C02I Fe01 C02X 120.1(7) . . ?
C02I Fe01 C03L 104.5(5) . . ?
C02I Fe01 C03U 160.5(6) . . ?
C02T Fe01 C02I 40.4(6) . . ?
C02T Fe01 C02W 122.1(6) . . ?
C02T Fe01 C02X 106.2(8) . . ?
C02T Fe01 C03L 121.2(7) . . ?
C02T Fe01 C03N 42.0(8) . . ?
C02T Fe01 C03U 158.5(7) . . ?
C02T Fe01 C044 68.0(8) . . ?
C02W Fe01 C02I 156.9(6) . . ?
C02W Fe01 C02X 41.3(8) . . ?
C02W Fe01 C03L 70.2(6) . . ?
C02W Fe01 C03U 40.4(6) . . ?
C02X Fe01 C03L 41.7(6) . . ?
C03A Fe01 C02F 108.1(6) . . ?
C03A Fe01 C02I 41.9(5) . . ?
C03A Fe01 C02T 68.2(7) . . ?
C03A Fe01 C02W 159.7(6) . . ?
C03A Fe01 C02X 158.1(7) . . ?
C03A Fe01 C03L 121.7(5) . . ?
C03A Fe01 C03N 67.8(6) . . ?
C03A Fe01 C03U 124.2(6) . . ?
C03A Fe01 C044 40.1(6) . . ?
C03N Fe01 C02I 69.7(7) . . ?
C03N Fe01 C02W 107.1(7) . . ?
C03N Fe01 C02X 123.1(7) . . ?
C03N Fe01 C03L 159.6(7) . . ?
C03N Fe01 C03U 122.1(8) . . ?
C03U Fe01 C02X 68.6(8) . . ?
C03U Fe01 C03L 69.7(6) . . ?
C044 Fe01 C02I 69.1(6) . . ?
C044 Fe01 C02W 123.7(7) . . ?
C044 Fe01 C02X 159.4(7) . . ?
C044 Fe01 C03L 158.4(6) . . ?
C044 Fe01 C03N 39.4(8) . . ?
C044 Fe01 C03U 109.1(7) . . ?
C02Q Fe02 C038 70.9(7) . . ?
C02Q Fe02 C03O 42.5(6) . . ?
C02Q Fe02 C03X 69.2(6) . . ?
C02Q Fe02 C04K 108.0(6) . . ?
C02Q Fe02 C04Q 121.8(7) . . ?
C02Q Fe02 C04Y 123.3(7) . . ?
C02Q Fe02 C054 158.7(8) . . ?
C02Q Fe02 C064 161.1(10) . . ?
C038 Fe02 C03X 40.6(9) . . ?
C03H Fe02 C02Q 41.3(6) . . ?
C03H Fe02 C038 69.2(8) . . ?
C03H Fe02 C03O 69.2(7) . . ?
C03H Fe02 C03X 40.4(8) . . ?
C03H Fe02 C04K 125.7(7) . . ?
C03H Fe02 C04Q 160.3(8) . . ?
C03H Fe02 C04Y 110.2(8) . . ?
C03H Fe02 C054 156.7(9) . . ?
C03H Fe02 C064 124.0(10) . . ?
C03O Fe02 C038 41.1(7) . . ?
C03O Fe02 C03X 68.1(7) . . ?
C04K Fe02 C038 157.3(8) . . ?
C04K Fe02 C03O 123.0(7) . . ?
C04K Fe02 C03X 161.6(8) . . ?
C04K Fe02 C04Q 40.8(8) . . ?
C04K Fe02 C04Y 39.7(7) . . ?
C04K Fe02 C054 69.8(8) . . ?
C04Q Fe02 C038 119.4(9) . . ?
C04Q Fe02 C03O 104.9(8) . . ?
C04Q Fe02 C03X 156.4(10) . . ?
C04Q Fe02 C054 42.7(9) . . ?
C04Y Fe02 C038 159.2(7) . . ?
C04Y Fe02 C03O 159.5(7) . . ?
C04Y Fe02 C03X 125.6(8) . . ?
C04Y Fe02 C04Q 68.5(8) . . ?
C04Y Fe02 C054 69.4(9) . . ?
C054 Fe02 C038 102.7(9) . . ?
C054 Fe02 C03O 119.7(9) . . ?
C054 Fe02 C03X 119.6(9) . . ?
C064 Fe02 C038 118.9(9) . . ?
C064 Fe02 C03O 154.8(10) . . ?
C064 Fe02 C03X 106.9(9) . . ?
C064 Fe02 C04K 69.6(9) . . ?
C064 Fe02 C04Q 69.4(9) . . ?
C064 Fe02 C04Y 43.0(9) . . ?
C064 Fe02 C054 39.6(10) . . ?
O00Y Si03 O014 108.3(5) . . ?
O00Y Si03 O017 110.7(6) . . ?
O00Y Si03 C037 110.3(6) . . ?
O014 Si03 C037 108.0(6) . . ?
O017 Si03 O014 107.8(5) . . ?
O017 Si03 C037 111.6(6) . . ?
O00V Si04 O011 110.4(5) . . ?
O00V Si04 O014 109.1(6) . . ?
O00V Si04 C033 108.6(6) . . ?
O011 Si04 C033 107.5(6) . . ?
O014 Si04 O011 108.4(5) . . ?
O014 Si04 C033 112.7(6) . . ?
O00W Si05 C03D 109.9(6) . . ?
O011 Si05 O00W 108.9(5) . . ?
O011 Si05 C03D 108.7(6) . . ?
O01F Si05 O00W 109.3(6) . . ?
O01F Si05 O011 110.4(6) . . ?
O01F Si05 C03D 109.7(6) . . ?
O00W Si06 O01G 111.4(5) . . ?
O00W Si06 C02Z 110.4(6) . . ?
O00Y Si06 O00W 108.5(5) . . ?
O00Y Si06 O01G 109.6(6) . . ?
O00Y Si06 C02Z 107.1(6) . . ?
O01G Si06 C02Z 109.7(6) . . ?
O00V Si07 C042 109.6(8) . . ?
O01C Si07 O00V 107.6(6) . . ?
O01C Si07 O01O 109.6(6) . . ?
O01C Si07 C042 108.3(7) . . ?
O01O Si07 O00V 109.7(6) . . ?
O01O Si07 C042 111.9(8) . . ?
O017 Si08 C031 106.2(6) . . ?
O01E Si08 O017 108.3(6) . . ?
O01E Si08 C031 114.6(7) . . ?
O01O Si08 O017 110.3(6) . . ?
O01O Si08 O01E 109.2(6) . . ?
O01O Si08 C031 108.2(6) . . ?
O015 Si09 C043 110.4(7) . . ?
O01T Si09 O015 106.7(6) . . ?
O01T Si09 C043 112.3(7) . . ?
O024 Si09 O015 109.7(6) . . ?
O024 Si09 O01T 109.8(6) . . ?
O024 Si09 C043 107.8(7) . . ?
O00Z Si0A O019 110.3(6) . . ?
O00Z Si0A O023 109.2(7) . . ?
O00Z Si0A C03P 105.9(7) . . ?
O019 Si0A O023 106.9(7) . . ?
O019 Si0A C03P 112.2(7) . . ?
O023 Si0A C03P 112.3(7) . . ?
O01C Si0B C03Y 111.2(7) . . ?
O01F Si0B O01C 106.7(6) . . ?
O01F Si0B C03Y 109.2(6) . . ?
O01I Si0B O01C 110.0(6) . . ?
O01I Si0B O01F 110.3(6) . . ?
O01I Si0B C03Y 109.4(7) . . ?
O01E Si0C O01G 108.7(6) . . ?
O01E Si0C O01I 108.5(6) . . ?
O01E Si0C C03T 110.5(6) . . ?
O01G Si0C O01I 110.1(6) . . ?
O01G Si0C C03T 107.7(7) . . ?
O01I Si0C C03T 111.4(7) . . ?
O010 Si0D O019 107.8(6) . . ?
O010 Si0D O024 108.3(6) . . ?
O010 Si0D C02Y 112.5(7) . . ?
O019 Si0D C02Y 108.3(6) . . ?
O024 Si0D O019 109.0(6) . . ?
O024 Si0D C02Y 110.9(7) . . ?
O00Z Si0E O01T 109.2(6) . . ?
O00Z Si0E C02S 111.8(7) . . ?
O00Z Si0E C03G 108.6(7) . . ?
O01T Si0E C02S 110.0(7) . . ?
O01T Si0E C03G 107.8(6) . . ?
C03G Si0E C02S 109.4(7) . . ?
O015 Si0F O01P 109.7(6) . . ?
O015 Si0F O01V 112.5(6) . . ?
O015 Si0F C048 106.9(7) . . ?
O01P Si0F O01V 106.4(7) . . ?
O01P Si0F C048 109.4(7) . . ?
O01V Si0F C048 111.9(7) . . ?
O010 Si0G O016 107.6(6) . . ?
O010 Si0G O01V 110.9(6) . . ?
O010 Si0G C04B 112.3(9) . . ?
O016 Si0G C04B 107.5(9) . . ?
O01V Si0G O016 108.5(7) . . ?
O01V Si0G C04B 109.9(8) . . ?
O01Q Si0H O028 106.5(8) . . ?
O01Q Si0H O03Z 111.2(9) . . ?
O01Q Si0H C04Z 116.1(8) . . ?
O028 Si0H O03Z 106.5(8) . . ?
O028 Si0H C04Z 104.1(8) . . ?
O03Z Si0H C04Z 111.7(9) . . ?
O013 Si0I C065 97.4(13) . . ?
O016 Si0I O013 110.6(6) . . ?
O016 Si0I O023 109.8(7) . . ?
O016 Si0I C065 120.7(14) . . ?
O023 Si0I O013 109.1(8) . . ?
O023 Si0I C065 108.3(12) . . ?
O013 Si0J C04D 108.5(10) . . ?
O01P Si0J O013 110.2(7) . . ?
O01P Si0J C03G 108.1(7) . . ?
O01P Si0J C04D 113.5(9) . . ?
C03G Si0J O013 108.3(7) . . ?
C03G Si0J C04D 108.1(10) . . ?
C05P S0K C05B 98.4(12) . . ?
O0R Si0L O01Q 99.5(8) . . ?
O0R Si0L O02U 105.4(8) . . ?
O0R Si0L C05K 116.8(9) . . ?
O01Q Si0L O02U 115.0(9) . . ?
O01Q Si0L C05K 108.6(9) . . ?
O02U Si0L C05K 111.3(9) . . ?
O01W Si0M O02U 110.3(7) . . ?
O01W Si0M C060 109.4(11) . . ?
O02U Si0M C060 109.1(11) . . ?
O03J Si0M O01W 107.6(10) . . ?
O03J Si0M O02U 105.7(11) . . ?
O03J Si0M C060 114.6(11) . . ?
O01A Si0N O0R 118.3(7) . . ?
O01A Si0N O03M 99.0(9) . . ?
O01A Si0N C05V 106.5(9) . . ?
O03M Si0N O0R 107.7(7) . . ?
O03M Si0N C05V 108.6(11) . . ?
C05V Si0N O0R 115.3(8) . . ?
O028 Si0O O01A 115.8(6) . . ?
O028 Si0O C04S 110.7(10) . . ?
O03I Si0O O01A 105.3(8) . . ?
O03I Si0O O028 105.3(8) . . ?
O03I Si0O C04S 110.2(11) . . ?
C04S Si0O O01A 109.3(10) . . ?
O01W Si0P O03C 106.8(9) . . ?
O01W Si0P C05L 120.4(11) . . ?
O03C Si0P C05L 99.3(12) . . ?
O03Z Si0P O01W 112.0(10) . . ?
O03Z Si0P O03C 105.7(9) . . ?
O03Z Si0P C05L 110.7(11) . . ?
O03C Si0Q O01B 115.3(7) . . ?
O03C Si0Q C074 106.6(13) . . ?
O03I Si0Q O01B 104.8(9) . . ?
O03I Si0Q O03C 105.7(9) . . ?
O03I Si0Q C074 108.6(12) . . ?
C074 Si0Q O01B 115.2(11) . . ?
Si0L O0R Si0N 165.2(7) . . ?
O01B Si0S O03J 114.9(8) . . ?
O01B Si0S O03M 100.9(9) . . ?
O01B Si0S C06O 110.4(10) . . ?
O03J Si0S C06O 114.3(10) . . ?
O03M Si0S O03J 106.4(9) . . ?
O03M Si0S C06O 108.8(12) . . ?
O02M Si0T O04P 111.1(11) . . ?
O02M Si0T C07F 107.9(11) . . ?
O04P Si0T C07F 104.9(14) . . ?
O24 Si0T O02M 99.2(13) . . ?
O24 Si0T O04P 113.4(13) . . ?
O24 Si0T C07F 120.2(13) . . ?
O035 Si0U C06P 129.6(13) . . ?
O04R Si0U O035 107.3(11) . . ?
O04R Si0U O05G 96.4(14) . . ?
O04R Si0U C06P 95.1(11) . . ?
O05G Si0U O035 114.7(11) . . ?
O05G Si0U C06P 106.6(14) . . ?
Si04 O00V Si07 145.1(7) . . ?
Si06 O00W Si05 144.9(6) . . ?
C05N S00X C53 96(2) . . ?
Si06 O00Y Si03 154.8(8) . . ?
Si0A O00Z Si0E 152.3(8) . . ?
Si0G O010 Si0D 153.4(8) . . ?
Si05 O011 Si04 150.3(7) . . ?
O02M Si01 C077 95.0(11) . . ?
O03Q Si01 O02M 108.7(10) . . ?
O03Q Si01 C077 134.3(13) . . ?
O06K Si01 O02M 103.5(10) . . ?
O06K Si01 O03Q 110.5(10) . . ?
O06K Si01 C077 100.6(13) . . ?
Si0J O013 Si0I 146.1(8) . . ?
Si04 O014 Si03 150.6(7) . . ?
Si0F O015 Si09 149.0(7) . . ?
Si0I O016 Si0G 149.7(8) . . ?
Si08 O017 Si03 141.9(6) . . ?
O01Z Si1 C06R 108.6(12) . . ?
O03Q Si1 O01Z 110.9(11) . . ?
O03Q Si1 C06R 115.9(12) . . ?
O05G Si1 O01Z 108.1(12) . . ?
O05G Si1 O03Q 106.8(11) . . ?
O05G Si1 C06R 106.2(13) . . ?
Si0A O019 Si0D 147.1(7) . . ?
Si0N O01A Si0O 138.3(8) . . ?
Si0S O01B Si0Q 143.3(7) . . ?
Si07 O01C Si0B 143.8(6) . . ?
Si0C O01E Si08 147.3(7) . . ?
Si05 O01F Si0B 149.0(7) . . ?
Si06 O01G Si0C 144.7(7) . . ?
Si0B O01I Si0C 152.9(7) . . ?
C027 N01L C025 119.4(12) . . ?
O035 Si2 O06K 111.6(12) . . ?
O035 Si2 C86 116.2(14) . . ?
O03S Si2 O035 109.0(11) . . ?
O03S Si2 O06K 103.0(12) . . ?
O03S Si2 C86 87.2(16) . . ?
O06K Si2 C86 124.3(15) . . ?
Si08 O01O Si07 156.7(7) . . ?
Si0J O01P Si0F 154.4(8) . . ?
Si0H O01Q Si0L 156.3(9) . . ?
C02J N01R C02H 120.1(11) . . ?
C02C N01S C02L 118.5(11) . . ?
Si0E O01T Si09 149.2(8) . . ?
O04R Si3 O06E 98.1(14) . . ?
O68 Si3 O04R 108.3(14) . . ?
O68 Si3 O06E 117.8(14) . . ?
Si0G O01V Si0F 142.5(7) . . ?
Si0M O01W Si0P 154.2(9) . . ?
O01Z Si4 O06E 89.9(12) . . ?
O01Z Si4 O24 98.8(14) . . ?
O24 Si4 O06E 132.0(12) . . ?
Si4 O01Z Si1 148.7(11) . . ?
Si0I O023 Si0A 148.4(8) . . ?
Si09 O024 Si0D 148.3(8) . . ?
N01L C025 C02O 110.4(11) . . ?
N01L C025 C24 112.5(15) . . ?
C24 C025 C02O 111.3(14) . . ?
O01K C027 N01L 122.6(13) . . ?
O01K C027 C02I 121.1(13) . . ?
N01L C027 C02I 116.3(11) . . ?
Si0H O028 Si0O 144.8(8) . . ?
C03F N02A C047 116.5(13) . . ?
O01J C02C N01S 120.9(13) . . ?
O01J C02C C02F 118.3(14) . . ?
N01S C02C C02F 120.8(12) . . ?
C032 N02D C04W 121.6(16) . . ?
C02C C02F Fe01 121.1(10) . . ?
C02C C02F C03L 122.5(12) . . ?
C03L C02F Fe01 70.9(9) . . ?
C03U C02F Fe01 71.4(10) . . ?
C03U C02F C02C 126.9(14) . . ?
C03U C02F C03L 110.5(12) . . ?
C02H C02G C04Z 113.9(14) . . ?
N01R C02H C02G 109.6(12) . . ?
C027 C02I Fe01 124.4(9) . . ?
C02T C02I Fe01 69.4(10) . . ?
C02T C02I C027 125.8(14) . . ?
C02T C02I C03A 105.1(14) . . ?
C03A C02I Fe01 67.9(7) . . ?
C03A C02I C027 129.1(12) . . ?
O01H C02J N01R 126.3(12) . . ?
O01H C02J C02L 122.6(11) . . ?
N01R C02J C02L 111.0(11) . . ?
C03V N02K C03W 115.6(16) . . ?
N01S C02L C02J 109.2(11) . . ?
N01S C02L C039 109.9(11) . . ?
C02J C02L C039 107.5(11) . . ?
Si0T O02M Si01 154.0(9) . . ?
C02O N02N C046 117.5(14) . . ?
O01D C02O C025 122.3(12) . . ?
O01D C02O N02N 123.5(14) . . ?
N02N C02O C025 114.1(12) . . ?
O03S Si O04P 114.2(14) . . ?
O03S Si O68 107.2(13) . . ?
O03S Si C121 94.6(16) . . ?
O04P Si C121 108.2(16) . . ?
O68 Si O04P 102.6(16) . . ?
O68 Si C121 130.3(17) . . ?
C03F C02Q Fe02 122.7(11) . . ?
C03H C02Q Fe02 69.2(9) . . ?
C03H C02Q C03F 124.1(15) . . ?
C03H C02Q C03O 106.3(14) . . ?
C03O C02Q Fe02 71.2(9) . . ?
C03O C02Q C03F 129.6(14) . . ?
C034 C02S Si0E 114.5(12) . . ?
C02I C02T Fe01 70.2(10) . . ?
C02I C02T C03N 109.1(17) . . ?
C03N C02T Fe01 69.3(12) . . ?
Si0L O02U Si0M 145.4(10) . . ?
C02X C02W Fe01 69.7(9) . . ?
C03U C02W Fe01 70.0(9) . . ?
C03U C02W C02X 108.1(13) . . ?
C02W C02X Fe01 69.0(10) . . ?
C02W C02X C03L 108.8(14) . . ?
C03L C02X Fe01 70.0(8) . . ?
C036 C02Y Si0D 119.1(11) . . ?
C04N C02Z Si06 118.5(11) . . ?
C031 C030 C04O 114.8(14) . . ?
C050 C030 C031 111.7(16) . . ?
C050 C030 C04O 108.6(18) . . ?
C030 C031 Si08 117.5(11) . . ?
O020 C032 N02D 122.0(15) . . ?
O020 C032 C03W 126.5(16) . . ?
N02D C032 C03W 111.1(15) . . ?
C03R C033 Si04 114.2(11) . . ?
C02S C034 C052 107.2(16) . . ?
C02S C034 C056 111.2(17) . . ?
C056 C034 C052 113.4(19) . . ?
Si2 O035 Si0U 154.5(10) . . ?
C04J C036 C02Y 110.6(14) . . ?
C05A C036 C02Y 112.3(16) . . ?
C05A C036 C04J 115.1(16) . . ?
C04A C037 Si03 120.4(12) . . ?
C03O C038 Fe02 69.4(10) . . ?
C03X C038 Fe02 69.5(13) . . ?
C03X C038 C03O 106.6(17) . . ?
C05P C039 C02L 110.4(13) . . ?
C02I C03A Fe01 70.2(7) . . ?
C044 C03A Fe01 71.1(9) . . ?
C044 C03A C02I 109.3(14) . . ?
C046 C03B C048 116.4(15) . . ?
Si0P O03C Si0Q 143.0(10) . . ?
C80 C03D Si05 119.6(19) . . ?
C03K N03E C04U 124.2(15) . . ?
O022 C03F N02A 125.1(15) . . ?
O022 C03F C02Q 122.0(16) . . ?
N02A C03F C02Q 112.8(14) . . ?
Si0J C03G Si0E 147.7(9) . . ?
C02Q C03H Fe02 69.6(9) . . ?
C03X C03H Fe02 72.5(11) . . ?
C03X C03H C02Q 110.4(15) . . ?
Si0Q O03I Si0O 146.2(12) . . ?
Si0M O03J Si0S 163.7(11) . . ?
O01Y C03K N03E 124.9(16) . . ?
O01Y C03K C047 120.7(16) . . ?
N03E C03K C047 114.0(15) . . ?
C02F C03L Fe01 66.6(8) . . ?
C02X C03L Fe01 68.4(9) . . ?
C02X C03L C02F 103.4(13) . . ?
Si0N O03M Si0S 142.6(13) . . ?
C02T C03N Fe01 68.7(10) . . ?
C044 C03N Fe01 70.4(10) . . ?
C044 C03N C02T 106.8(15) . . ?
C02Q C03O Fe02 66.3(9) . . ?
C038 C03O Fe02 69.6(11) . . ?
C038 C03O C02Q 107.6(16) . . ?
C041 C03P Si0A 117.3(15) . . ?
Si1 O03Q Si01 149.7(12) . . ?
C033 C03R C04X 107.0(13) . . ?
C04H C03R C033 112.3(13) . . ?
C04H C03R C04X 110.3(15) . . ?
Si O03S Si2 151.5(18) . . ?
C040 C03T Si0C 120.1(14) . . ?
C02F C03U Fe01 68.8(9) . . ?
C02F C03U C02W 109.2(14) . . ?
C02W C03U Fe01 69.5(10) . . ?
N02K C03V C04Q 116.0(17) . . ?
O02R C03V N02K 124.3(19) . . ?
O02R C03V C04Q 119(2) . . ?
N02K C03W C032 110.4(16) . . ?
N02K C03W C102 107(2) . . ?
C032 C03W C102 101.6(19) . . ?
C038 C03X Fe02 69.9(11) . . ?
C03H C03X Fe02 67.1(11) . . ?
C03H C03X C038 109.0(14) . . ?
C04I C03Y Si0B 117.7(13) . . ?
Si0P O03Z Si0H 150.0(12) . . ?
C03T C040 C05I 112(2) . . ?
C03T C040 C05T 115(2) . . ?
C05I C040 C05T 115(3) . . ?
C03P C041 C05J 113(2) . . ?
C03P C041 C06C 109(2) . . ?
C05J C041 C06C 114(2) . . ?
C04C C042 Si07 113.6(14) . . ?
C04G C043 Si09 120.0(13) . . ?
C03A C044 Fe01 68.8(8) . . ?
C03N C044 Fe01 70.2(10) . . ?
C03N C044 C03A 109.7(16) . . ?
C03B C046 N02N 105.4(16) . . ?
N02A C047 C03K 110.4(13) . . ?
N02A C047 C05M 112.6(16) . . ?
C05M C047 C03K 108.2(16) . . ?
C03B C048 Si0F 115.2(12) . . ?
C037 C04A C059 105.7(18) . . ?
C037 C04A C05O 115.8(18) . . ?
C059 C04A C05O 107(2) . . ?
C04L C04B Si0G 116.2(16) . . ?
C04U C04C C042 109.2(18) . . ?
C05Z C04D Si0J 111.2(19) . . ?
C07L C04E C04S 117(3) . . ?
C43 C04E C04S 111(3) . . ?
C43 C04E C07L 109(4) . . ?
C043 C04G C04F 113.9(16) . . ?
C112 C04G C043 126(3) . . ?
C112 C04G C04F 109(3) . . ?
C03Y C04I C05U 105(2) . . ?
C03Y C04I C067 117(2) . . ?
C05U C04I C067 109(3) . . ?
C04Q C04K Fe02 69.8(10) . . ?
C04Y C04K Fe02 70.3(11) . . ?
C04Y C04K C04Q 109.9(17) . . ?
C04B C04L C05E 109(2) . . ?
C058 C04L C04B 116(2) . . ?
C058 C04L C05E 105(2) . . ?
C02Z C04N C05R 111.6(16) . . ?
C061 C04N C02Z 109.6(18) . . ?
C061 C04N C05R 107(2) . . ?
Si O04P Si0T 147.3(13) . . ?
C03V C04Q Fe02 122.1(13) . . ?
C03V C04Q C054 123(2) . . ?
C04K C04Q Fe02 69.4(10) . . ?
C04K C04Q C03V 129.7(19) . . ?
C04K C04Q C054 106.8(18) . . ?
C054 C04Q Fe02 69.0(11) . . ?
Si0U O04R Si3 150.0(11) . . ?
C04E C04S Si0O 117.3(19) . . ?
C05K C04T C075 115(2) . . ?
C94 C04T C05K 122(2) . . ?
C94 C04T C075 106(3) . . ?
C04C C04U N03E 108.6(16) . . ?
C065 C04V C04M 111(2) . . ?
C06N C04V C04M 109(3) . . ?
C06N C04V C065 105(3) . . ?
C05H C04W N02D 114(2) . . ?
C04K C04Y Fe02 70.0(10) . . ?
C04K C04Y C064 107.5(19) . . ?
C064 C04Y Fe02 68.0(12) . . ?
C02G C04Z Si0H 114.3(13) . . ?
C06P C051 C06D 117(3) . . ?
C159 C051 C06D 96(3) . . ?
C159 C051 C06P 122(3) . . ?
C06R C053 C06V 129(4) . . ?
C06R C053 C316 85(3) . . ?
C06V C053 C316 93(4) . . ?
C04Q C054 Fe02 68.2(10) . . ?
C064 C054 Fe02 69.2(12) . . ?
C064 C054 C04Q 107(2) . . ?
C06H C057 C05L 120(3) . . ?
C06J C057 C05L 119(3) . . ?
C06J C057 C06H 90(3) . . ?
Si0U O05G Si1 148.1(16) . . ?
C04W C05H C077 117(3) . . ?
C04T C05K Si0L 117.0(17) . . ?
C057 C05L Si0P 108(2) . . ?
C047 C05M C05N 114(2) . . ?
C05M C05N S00X 115(2) . . ?
C039 C05P S0K 116.7(14) . . ?
C06B C05V Si0N 113.3(18) . . ?
C04D C05Z C05W 109(2) . . ?
C07A C05Z C04D 99(3) . . ?
C07A C05Z C05W 105(3) . . ?
Si0M C060 C07G 109.4(17) . . ?
C070 C060 Si0M 123(2) . . ?
C070 C060 C07G 48.2(13) . . ?
C04Y C064 Fe02 69.0(10) . . ?
C054 C064 Fe02 71.2(12) . . ?
C054 C064 C04Y 108.3(19) . . ?
C04V C065 Si0I 115(2) . . ?
C06O C068 C07B 109(2) . . ?
C07C C068 C06O 119(3) . . ?
C07C C068 C07B 109(3) . . ?
C05V C06B C4 92(2) . . ?
Si4 O06E Si3 139.0(17) . . ?
Si2 O06K Si01 145.5(12) . . ?
C068 C06O Si0S 116.8(19) . . ?
C051 C06P Si0U 112(2) . . ?
C053 C06R Si1 122(2) . . ?
C060 C070 C07G 84(2) . . ?
C05H C077 Si01 110(2) . . ?
C84 C07F Si0T 108(3) . . ?
C070 C07G C060 47.8(12) . . ?
C86 C07Q C143 113(5) . . ?
Si0T O24 Si4 141.9(12) . . ?
C07Q C86 Si2 102(4) . . ?
C025 C24 C222 129(2) . . ?
C025 C24 C2 98(2) . . ?
Si O68 Si3 155.3(16) . . ?
C222 S5 C28 100(3) . . ?
C24 C222 S5 128(3) . . ?
C03W C102 C271 91(2) . . ?
C46 S2 C2 103(2) . . ?
C24 C2 S2 107(2) . . ?
C105 C84 C07F 98(5) . . ?
C03D C80 C67 112(3) . . ?
C27 C80 C03D 115(3) . . ?
C27 C80 C67 119(3) . . ?
C175 C121 Si 101(3) . . ?
C172 C175 C121 110(5) . . ?
S1 C271 C102 113(3) . . ?
C271 S1 C56 91(3) . . ?

loop_
_geom_bond_atom_site_label_1
_geom_bond_atom_site_label_2
_geom_bond_distance
_geom_bond_site_symmetry_2
_geom_bond_publ_flag
Fe01 C02F 2.023(15) . ?
Fe01 C02I 2.051(13) . ?
Fe01 C02T 2.04(2) . ?
Fe01 C02W 2.051(16) . ?
Fe01 C02X 2.060(15) . ?
Fe01 C03A 2.020(13) . ?
Fe01 C03L 2.082(16) . ?
Fe01 C03N 2.048(17) . ?
Fe01 C03U 2.057(17) . ?
Fe01 C044 2.050(16) . ?
Fe02 C02Q 2.006(15) . ?
Fe02 C038 2.08(2) . ?
Fe02 C03H 2.001(17) . ?
Fe02 C03O 2.073(18) . ?
Fe02 C03X 2.07(2) . ?
Fe02 C04K 2.047(16) . ?
Fe02 C04Q 2.052(18) . ?
Fe02 C04Y 2.051(19) . ?
Fe02 C054 2.06(2) . ?
Fe02 C064 2.04(2) . ?
Si03 O00Y 1.612(10) . ?
Si03 O014 1.634(10) . ?
Si03 O017 1.630(11) . ?
Si03 C037 1.829(15) . ?
Si04 O00V 1.602(10) . ?
Si04 O011 1.637(10) . ?
Si04 O014 1.599(10) . ?
Si04 C033 1.848(16) . ?
Si05 O00W 1.630(9) . ?
Si05 O011 1.612(10) . ?
Si05 O01F 1.610(10) . ?
Si05 C03D 1.867(16) . ?
Si06 O00W 1.612(10) . ?
Si06 O00Y 1.601(10) . ?
Si06 O01G 1.622(12) . ?
Si06 C02Z 1.882(15) . ?
Si07 O00V 1.629(10) . ?
Si07 O01C 1.618(10) . ?
Si07 O01O 1.628(10) . ?
Si07 C042 1.842(19) . ?
Si08 O017 1.625(11) . ?
Si08 O01E 1.616(10) . ?
Si08 O01O 1.600(10) . ?
Si08 C031 1.825(16) . ?
Si09 O015 1.623(11) . ?
Si09 O01T 1.621(12) . ?
Si09 O024 1.614(11) . ?
Si09 C043 1.807(17) . ?
Si0A O00Z 1.600(13) . ?
Si0A O019 1.601(11) . ?
Si0A O023 1.636(13) . ?
Si0A C03P 1.837(17) . ?
Si0B O01C 1.647(10) . ?
Si0B O01F 1.628(11) . ?
Si0B O01I 1.597(11) . ?
Si0B C03Y 1.860(17) . ?
Si0C O01E 1.606(10) . ?
Si0C O01G 1.624(11) . ?
Si0C O01I 1.631(11) . ?
Si0C C03T 1.831(19) . ?
Si0D O010 1.612(11) . ?
Si0D O019 1.648(11) . ?
Si0D O024 1.637(11) . ?
Si0D C02Y 1.811(15) . ?
Si0E O00Z 1.614(12) . ?
Si0E O01T 1.614(11) . ?
Si0E C02S 1.868(18) . ?
Si0E C03G 1.642(13) . ?
Si0F O015 1.595(11) . ?
Si0F O01P 1.603(13) . ?
Si0F O01V 1.637(12) . ?
Si0F C048 1.840(17) . ?
Si0G O010 1.605(12) . ?
Si0G O016 1.639(13) . ?
Si0G O01V 1.629(11) . ?
Si0G C04B 1.77(2) . ?
Si0H O01Q 1.533(15) . ?
Si0H O028 1.656(14) . ?
Si0H O03Z 1.663(16) . ?
Si0H C04Z 1.84(2) . ?
Si0I O013 1.642(16) . ?
Si0I O016 1.591(14) . ?
Si0I O023 1.597(13) . ?
Si0I C065 1.76(4) . ?
Si0J O013 1.609(16) . ?
Si0J O01P 1.594(13) . ?
Si0J C03G 1.601(14) . ?
Si0J C04D 1.86(3) . ?
S0K C05B 1.81(3) . ?
S0K C05P 1.79(2) . ?
Si0L O0R 1.169(11) . ?
Si0L O01Q 1.535(14) . ?
Si0L O02U 1.601(15) . ?
Si0L C05K 1.85(2) . ?
Si0M O01W 1.481(17) . ?
Si0M O02U 1.628(16) . ?
Si0M O03J 1.28(2) . ?
Si0M C060 1.83(3) . ?
Si0N O0R 1.943(12) . ?
Si0N O01A 1.399(11) . ?
Si0N O03M 1.613(17) . ?
Si0N C05V 1.87(3) . ?
Si0O O01A 1.868(14) . ?
Si0O O028 1.702(15) . ?
Si0O O03I 1.677(18) . ?
Si0O C04S 1.84(3) . ?
Si0P O01W 1.620(17) . ?
Si0P O03C 1.68(2) . ?
Si0P O03Z 1.581(15) . ?
Si0P C05L 1.84(3) . ?
Si0Q O01B 1.927(15) . ?
Si0Q O03C 1.74(2) . ?
Si0Q O03I 1.637(16) . ?
Si0Q C074 1.88(4) . ?
Si0S O01B 1.328(13) . ?
Si0S O03J 1.83(2) . ?
Si0S O03M 1.681(19) . ?
Si0S C06O 1.81(3) . ?
Si0T O02M 1.577(9) . ?
Si0T O04P 1.603(10) . ?
Si0T C07F 1.99(4) . ?
Si0T O24 1.559(8) . ?
Si0U O035 1.610(10) . ?
Si0U O04R 1.576(8) . ?
Si0U O05G 1.611(10) . ?
Si0U C06P 1.98(3) . ?
S00X C05N 1.72(3) . ?
S00X C53 1.91(7) . ?
Si01 O02M 1.643(9) . ?
Si01 O03Q 1.640(8) . ?
Si01 O06K 1.628(10) . ?
Si01 C077 2.05(4) . ?
Si1 O01Z 1.633(11) . ?
Si1 O03Q 1.627(8) . ?
Si1 O05G 1.619(10) . ?
Si1 C06R 1.98(4) . ?
O01D C02O 1.232(17) . ?
O01H C02J 1.221(16) . ?
O01J C02C 1.271(18) . ?
O01K C027 1.205(16) . ?
N01L C025 1.443(18) . ?
N01L C027 1.378(18) . ?
Si2 O035 1.599(10) . ?
Si2 O03S 1.572(8) . ?
Si2 O06K 1.617(10) . ?
Si2 C86 2.08(5) . ?
N01R C02H 1.500(19) . ?
N01R C02J 1.328(16) . ?
N01S C02C 1.35(2) . ?
N01S C02L 1.462(18) . ?
Si3 O04R 1.576(8) . ?
Si3 O06E 1.593(11) . ?
Si3 O68 1.576(8) . ?
Si4 O01Z 1.563(8) . ?
Si4 O06E 1.579(11) . ?
Si4 O24 1.570(10) . ?
O01Y C03K 1.22(2) . ?
O020 C032 1.20(2) . ?
O022 C03F 1.13(2) . ?
C025 C02O 1.543(19) . ?
C025 C24 1.45(3) . ?
C027 C02I 1.483(18) . ?
N02A C03F 1.39(2) . ?
N02A C047 1.45(2) . ?
C02C C02F 1.452(19) . ?
N02D C032 1.39(2) . ?
N02D C04W 1.51(3) . ?
C02F C03L 1.49(2) . ?
C02F C03U 1.39(2) . ?
C02G C02H 1.529(19) . ?
C02G C04Z 1.58(3) . ?
C02I C02T 1.41(2) . ?
C02I C03A 1.457(18) . ?
C02J C02L 1.564(19) . ?
N02K C03V 1.30(3) . ?
N02K C03W 1.48(2) . ?
C02L C039 1.56(2) . ?
N02N C02O 1.348(18) . ?
N02N C046 1.52(3) . ?
Si O03S 1.559(8) . ?
Si O04P 1.580(8) . ?
Si O68 1.567(8) . ?
Si C121 1.83(5) . ?
C02Q C03F 1.52(2) . ?
C02Q C03H 1.41(2) . ?
C02Q C03O 1.48(2) . ?
O02R C03V 1.19(2) . ?
C02S C034 1.55(2) . ?
C02T C03N 1.46(3) . ?
C02W C02X 1.45(3) . ?
C02W C03U 1.42(2) . ?
C02X C03L 1.47(2) . ?
C02Y C036 1.55(2) . ?
C02Z C04N 1.528(11) . ?
C030 C031 1.530(11) . ?
C030 C04O 1.530(11) . ?
C030 C050 1.529(12) . ?
C032 C03W 1.55(2) . ?
C033 C03R 1.543(11) . ?
C034 C052 1.553(12) . ?
C034 C056 1.540(12) . ?
C036 C04J 1.50(3) . ?
C036 C05A 1.49(3) . ?
C037 C04A 1.526(11) . ?
C038 C03O 1.46(2) . ?
C038 C03X 1.44(3) . ?
C039 C05P 1.53(2) . ?
C03A C044 1.39(2) . ?
C03B C046 1.48(3) . ?
C03B C048 1.57(2) . ?
C03D C80 1.530(12) . ?
N03E C03K 1.31(2) . ?
N03E C04U 1.56(3) . ?
C03H C03X 1.41(3) . ?
C03K C047 1.56(2) . ?
C03N C044 1.38(3) . ?
C03P C041 1.50(3) . ?
C03R C04H 1.538(11) . ?
C03R C04X 1.543(12) . ?
C03T C040 1.531(11) . ?
C03V C04Q 1.48(3) . ?
C03W C102 1.62(4) . ?
C03Y C04I 1.526(12) . ?
C040 C05I 1.531(12) . ?
C040 C05T 1.536(12) . ?
C041 C05J 1.53(4) . ?
C041 C06C 1.59(4) . ?
C042 C04C 1.61(3) . ?
C043 C04G 1.535(12) . ?
C047 C05M 1.50(3) . ?
C04A C059 1.527(12) . ?
C04A C05O 1.540(12) . ?
C04B C04L 1.61(4) . ?
C04C C04U 1.55(3) . ?
C04D C05Z 1.58(4) . ?
C04E C04S 1.68(4) . ?
C04E C07L 1.54(7) . ?
C04E C43 1.50(5) . ?
C04F C04G 1.545(12) . ?
C04G C112 1.483(13) . ?
C04I C05U 1.527(12) . ?
C04I C067 1.528(12) . ?
C04K C04Q 1.43(3) . ?
C04K C04Y 1.39(2) . ?
C04L C058 1.46(4) . ?
C04L C05E 1.63(3) . ?
C04M C04V 1.61(4) . ?
C04N C05R 1.531(12) . ?
C04N C061 1.524(12) . ?
C04Q C054 1.50(3) . ?
C04T C05K 1.49(3) . ?
C04T C075 1.51(4) . ?
C04T C94 1.42(4) . ?
C04V C065 1.58(4) . ?
C04V C06N 1.48(5) . ?
C04W C05H 1.33(4) . ?
C04Y C064 1.50(3) . ?
C051 C06D 1.50(5) . ?
C051 C06P 1.48(4) . ?
C051 C159 1.44(6) . ?
C053 C06R 1.48(4) . ?
C053 C06V 1.61(7) . ?
C053 C316 1.78(8) . ?
C054 C064 1.39(4) . ?
C057 C05L 1.53(4) . ?
C057 C06H 1.50(4) . ?
C057 C06J 1.45(5) . ?
C05H C077 1.49(4) . ?
C05M C05N 1.55(4) . ?
C05V C06B 1.66(4) . ?
C05W C05Z 1.61(4) . ?
C05Z C07A 1.52(4) . ?
C060 C070 1.520(12) . ?
C060 C07G 2.04(5) . ?
C068 C06O 1.51(4) . ?
C068 C07B 1.71(4) . ?
C068 C07C 1.44(5) . ?
C06B C4 1.71(6) . ?
C070 C07G 1.529(12) . ?
C07F C84 1.79(8) . ?
C07Q C86 1.33(6) . ?
C07Q C143 1.68(7) . ?
C24 C222 1.48(5) . ?
C24 C2 1.64(5) . ?
S5 C222 1.85(4) . ?
S5 C28 1.85(7) . ?
C102 C271 2.06(6) . ?
S2 C2 1.90(3) . ?
S2 C46 1.65(5) . ?
C84 C105 1.55(7) . ?
C80 C27 1.520(12) . ?
C80 C67 1.538(12) . ?
C121 C175 1.80(6) . ?
C172 C175 1.20(8) . ?
C271 S1 1.58(5) . ?
S1 C56 1.76(4) . ?

loop_
_geom_torsion_atom_site_label_1
_geom_torsion_atom_site_label_2
_geom_torsion_atom_site_label_3
_geom_torsion_atom_site_label_4
_geom_torsion
_geom_torsion_site_symmetry_1
_geom_torsion_site_symmetry_2
_geom_torsion_site_symmetry_3
_geom_torsion_site_symmetry_4
_geom_torsion_publ_flag
Fe01 C02F C03L C02X -58.9(10) . . . . ?
Fe01 C02F C03U C02W 57.9(12) . . . . ?
Fe01 C02I C02T C03N 58.5(13) . . . . ?
Fe01 C02I C03A C044 -60.6(11) . . . . ?
Fe01 C02T C03N C044 60.4(13) . . . . ?
Fe01 C02W C02X C03L 58.8(11) . . . . ?
Fe01 C02W C03U C02F -57.4(12) . . . . ?
Fe01 C02X C03L C02F 57.8(9) . . . . ?
Fe01 C03A C044 C03N -58.4(13) . . . . ?
Fe01 C03N C044 C03A 57.6(12) . . . . ?
Fe02 C02Q C03F O022 89.2(18) . . . . ?
Fe02 C02Q C03F N02A -92.2(16) . . . . ?
Fe02 C02Q C03H C03X 61.2(14) . . . . ?
Fe02 C02Q C03O C038 -57.4(12) . . . . ?
Fe02 C038 C03O C02Q 55.4(11) . . . . ?
Fe02 C038 C03X C03H -55.8(15) . . . . ?
Fe02 C03H C03X C038 57.4(15) . . . . ?
Fe02 C04K C04Q C03V -115.2(18) . . . . ?
Fe02 C04K C04Q C054 59.1(13) . . . . ?
Fe02 C04K C04Y C064 -57.9(13) . . . . ?
Fe02 C04Q C054 C064 58.3(16) . . . . ?
Fe02 C04Y C064 C054 -60.6(15) . . . . ?
Fe02 C054 C064 C04Y 59.2(13) . . . . ?
Si03 C037 C04A C059 83(2) . . . . ?
Si03 C037 C04A C05O -158.2(16) . . . . ?
Si04 C033 C03R C04H -75.4(16) . . . . ?
Si04 C033 C03R C04X 163.4(12) . . . . ?
Si05 C03D C80 C27 -57(4) . . . . ?
Si05 C03D C80 C67 163(3) . . . . ?
Si06 C02Z C04N C05R 169.8(17) . . . . ?
Si06 C02Z C04N C061 -71(2) . . . . ?
Si07 C042 C04C C04U -167.7(15) . . . . ?
Si09 C043 C04G C04F -56(2) . . . . ?
Si09 C043 C04G C112 85(4) . . . . ?
Si0A C03P C041 C05J 76(2) . . . . ?
Si0A C03P C041 C06C -155.9(16) . . . . ?
Si0B C03Y C04I C05U 68(2) . . . . ?
Si0B C03Y C04I C067 -170(2) . . . . ?
Si0C C03T C040 C05I 61(3) . . . . ?
Si0C C03T C040 C05T -165(2) . . . . ?
Si0D C02Y C036 C04J -169.3(13) . . . . ?
Si0D C02Y C036 C05A 60.6(19) . . . . ?
Si0E C02S C034 C052 -167.7(14) . . . . ?
Si0E C02S C034 C056 68(2) . . . . ?
Si0G C04B C04L C058 -54(3) . . . . ?
Si0G C04B C04L C05E -172.6(15) . . . . ?
Si0J C04D C05Z C05W -166(2) . . . . ?
Si0J C04D C05Z C07A 84(2) . . . . ?
Si0M C060 C070 C07G -87(3) . . . . ?
Si0N C05V C06B C4 -66(3) . . . . ?
O0R Si0L O01Q Si0H -70(3) . . . . ?
O0R Si0L O02U Si0M 64(2) . . . . ?
O0R Si0L C05K C04T 67(2) . . . . ?
O0R Si0N O01A Si0O 13.8(14) . . . . ?
O0R Si0N O03M Si0S -49(2) . . . . ?
O0R Si0N C05V C06B -175.0(14) . . . . ?
Si0T C07F C84 C105 -179(3) . . . . ?
O00V Si04 O011 Si05 56.2(15) . . . . ?
O00V Si04 O014 Si03 -69.3(16) . . . . ?
O00V Si04 C033 C03R -57.5(11) . . . . ?
O00V Si07 O01C Si0B -76.6(13) . . . . ?
O00V Si07 O01O Si08 49(2) . . . . ?
O00V Si07 C042 C04C 99.3(15) . . . . ?
O00W Si05 O011 Si04 67.0(15) . . . . ?
O00W Si05 O01F Si0B -64.8(16) . . . . ?
O00W Si05 C03D C80 -164(2) . . . . ?
O00W Si06 O00Y Si03 -63.4(19) . . . . ?
O00W Si06 O01G Si0C 67.6(13) . . . . ?
O00W Si06 C02Z C04N 69.1(14) . . . . ?
O00Y Si03 O014 Si04 -48.3(17) . . . . ?
O00Y Si03 O017 Si08 54.6(13) . . . . ?
O00Y Si03 C037 C04A 42.9(15) . . . . ?
O00Y Si06 O00W Si05 58.6(13) . . . . ?
O00Y Si06 O01G Si0C -52.4(14) . . . . ?
O00Y Si06 C02Z C04N -172.9(12) . . . . ?
O00Z Si0A O019 Si0D -46.2(16) . . . . ?
O00Z Si0A O023 Si0I 60(2) . . . . ?
O00Z Si0A C03P C041 -179.1(14) . . . . ?
O00Z Si0E O01T Si09 43.4(16) . . . . ?
O00Z Si0E C02S C034 -70.7(13) . . . . ?
O00Z Si0E C03G Si0J -64.4(17) . . . . ?
O010 Si0D O019 Si0A -68.5(15) . . . . ?
O010 Si0D O024 Si09 45.8(17) . . . . ?
O010 Si0D C02Y C036 43.4(15) . . . . ?
O010 Si0G O016 Si0I 61.8(16) . . . . ?
O010 Si0G O01V Si0F -46.0(17) . . . . ?
O010 Si0G C04B C04L -38.9(18) . . . . ?
O011 Si04 O00V Si07 -60.6(13) . . . . ?
O011 Si04 O014 Si03 51.1(17) . . . . ?
O011 Si04 C033 C03R -177.0(10) . . . . ?
O011 Si05 O00W Si06 -60.8(13) . . . . ?
O011 Si05 O01F Si0B 55.0(16) . . . . ?
O011 Si05 C03D C80 77(2) . . . . ?
O013 Si0I O016 Si0G 55.8(17) . . . . ?
O013 Si0I O023 Si0A -65(2) . . . . ?
O013 Si0I C065 C04V -172(2) . . . . ?
O013 Si0J O01P Si0F -54(2) . . . . ?
O013 Si0J C03G Si0E 68.7(17) . . . . ?
O013 Si0J C04D C05Z 14(2) . . . . ?
O014 Si03 O00Y Si06 58.7(19) . . . . ?
O014 Si03 O017 Si08 -63.7(12) . . . . ?
O014 Si03 C037 C04A 161.1(12) . . . . ?
O014 Si04 O00V Si07 58.5(13) . . . . ?
O014 Si04 O011 Si05 -63.3(15) . . . . ?
O014 Si04 C033 C03R 63.6(12) . . . . ?
O015 Si09 O01T Si0E 73.7(15) . . . . ?
O015 Si09 O024 Si0D -47.6(17) . . . . ?
O015 Si09 C043 C04G 72.1(15) . . . . ?
O015 Si0F O01P Si0J -63(2) . . . . ?
O015 Si0F O01V Si0G 48.8(17) . . . . ?
O015 Si0F C048 C03B 170.6(11) . . . . ?
O016 Si0G O010 Si0D -48.8(17) . . . . ?
O016 Si0G O01V Si0F 71.9(16) . . . . ?
O016 Si0G C04B C04L -157.0(15) . . . . ?
O016 Si0I O013 Si0J -58.8(19) . . . . ?
O016 Si0I O023 Si0A 56(2) . . . . ?
O016 Si0I C065 C04V 69(3) . . . . ?
O017 Si03 O00Y Si06 -59.2(19) . . . . ?
O017 Si03 O014 Si04 71.5(16) . . . . ?
O017 Si03 C037 C04A -80.6(14) . . . . ?
O017 Si08 O01E Si0C 78.3(14) . . . . ?
O017 Si08 O01O Si07 -51(2) . . . . ?
O017 Si08 C031 C030 53.4(14) . . . . ?
O019 Si0A O00Z Si0E 67.0(17) . . . . ?
O019 Si0A O023 Si0I -59(2) . . . . ?
O019 Si0A C03P C041 -58.7(17) . . . . ?
O019 Si0D O010 Si0G 50.1(17) . . . . ?
O019 Si0D O024 Si09 -71.2(17) . . . . ?
O019 Si0D C02Y C036 162.4(12) . . . . ?
O01A Si0N O03M Si0S 75(2) . . . . ?
O01A Si0N C05V C06B 51.7(19) . . . . ?
O01A Si0O O028 Si0H 53.3(18) . . . . ?
O01A Si0O O03I Si0Q -42(2) . . . . ?
O01A Si0O C04S C04E -152.4(16) . . . . ?
O01B Si0Q O03C Si0P -53(2) . . . . ?
O01B Si0Q O03I Si0O 41(2) . . . . ?
O01B Si0S O03J Si0M 56(5) . . . . ?
O01B Si0S O03M Si0N -71(2) . . . . ?
O01B Si0S C06O C068 -47(3) . . . . ?
O01C Si07 O00V Si04 66.0(13) . . . . ?
O01C Si07 O01O Si08 -69(2) . . . . ?
O01C Si07 C042 C04C -143.5(14) . . . . ?
O01C Si0B O01F Si05 -61.1(15) . . . . ?
O01C Si0B O01I Si0C 74.7(18) . . . . ?
O01C Si0B C03Y C04I -83.4(15) . . . . ?
O01E Si08 O017 Si03 -60.8(12) . . . . ?
O01E Si08 O01O Si07 67(2) . . . . ?
O01E Si08 C031 C030 -66.1(14) . . . . ?
O01E Si0C O01G Si06 57.3(14) . . . . ?
O01E Si0C O01I Si0B -73.2(18) . . . . ?
O01E Si0C C03T C040 168.6(13) . . . . ?
O01F Si05 O00W Si06 59.8(13) . . . . ?
O01F Si05 O011 Si04 -53.0(15) . . . . ?
O01F Si05 C03D C80 -44(2) . . . . ?
O01F Si0B O01C Si07 74.5(13) . . . . ?
O01F Si0B O01I Si0C -42.8(19) . . . . ?
O01F Si0B C03Y C04I 34.0(16) . . . . ?
O01G Si06 O00W Si05 -62.1(13) . . . . ?
O01G Si06 O00Y Si03 58.4(19) . . . . ?
O01G Si06 C02Z C04N -54.0(14) . . . . ?
O01G Si0C O01E Si08 -75.7(14) . . . . ?
O01G Si0C O01I Si0B 45.6(19) . . . . ?
O01G Si0C C03T C040 50.0(16) . . . . ?
O01H C02J C02L N01S -31.6(18) . . . . ?
O01H C02J C02L C039 87.5(16) . . . . ?
O01I Si0B O01C Si07 -45.3(14) . . . . ?
O01I Si0B O01F Si05 58.5(16) . . . . ?
O01I Si0B C03Y C04I 154.9(13) . . . . ?
O01I Si0C O01E Si08 44.0(15) . . . . ?
O01I Si0C O01G Si06 -61.4(14) . . . . ?
O01I Si0C C03T C040 -70.7(15) . . . . ?
O01J C02C C02F Fe01 91.1(15) . . . . ?
O01J C02C C02F C03L 177.1(13) . . . . ?
O01J C02C C02F C03U 2(2) . . . . ?
O01K C027 C02I Fe01 88.5(15) . . . . ?
O01K C027 C02I C02T 0(2) . . . . ?
O01K C027 C02I C03A 176.7(13) . . . . ?
N01L C025 C02O O01D -23(2) . . . . ?
N01L C025 C02O N02N 161.4(13) . . . . ?
N01L C025 C24 C222 160(4) . . . . ?
N01L C025 C24 C2 -82(2) . . . . ?
N01L C027 C02I Fe01 -89.8(13) . . . . ?
N01L C027 C02I C02T -178.0(14) . . . . ?
N01L C027 C02I C03A -2(2) . . . . ?
O01O Si07 O00V Si04 -53.1(13) . . . . ?
O01O Si07 O01C Si0B 42.6(14) . . . . ?
O01O Si07 C042 C04C -22.6(17) . . . . ?
O01O Si08 O017 Si03 58.6(13) . . . . ?
O01O Si08 O01E Si0C -41.9(15) . . . . ?
O01O Si08 C031 C030 171.8(12) . . . . ?
O01P Si0F O015 Si09 48.0(17) . . . . ?
O01P Si0F O01V Si0G -71.3(16) . . . . ?
O01P Si0F C048 C03B -70.7(14) . . . . ?
O01P Si0J O013 Si0I 55.4(19) . . . . ?
O01P Si0J C03G Si0E -50.6(17) . . . . ?
O01P Si0J C04D C05Z 136.8(18) . . . . ?
O01Q Si0H O028 Si0O -57.8(17) . . . . ?
O01Q Si0H O03Z Si0P 34(3) . . . . ?
O01Q Si0H C04Z C02G 92.6(15) . . . . ?
O01Q Si0L O0R Si0N 69(3) . . . . ?
O01Q Si0L O02U Si0M -44(2) . . . . ?
O01Q Si0L C05K C04T 178.8(18) . . . . ?
N01R C02J C02L N01S 152.4(11) . . . . ?
N01R C02J C02L C039 -88.5(13) . . . . ?
N01S C02C C02F Fe01 -92.3(16) . . . . ?
N01S C02C C02F C03L -6(2) . . . . ?
N01S C02C C02F C03U 178.3(15) . . . . ?
N01S C02L C039 C05P -54.1(17) . . . . ?
O01T Si09 O015 Si0F -51.6(17) . . . . ?
O01T Si09 O024 Si0D 69.4(17) . . . . ?
O01T Si09 C043 C04G -46.9(16) . . . . ?
O01T Si0E O00Z Si0A -66.0(17) . . . . ?
O01T Si0E C02S C034 167.8(11) . . . . ?
O01T Si0E C03G Si0J 53.8(17) . . . . ?
O01V Si0F O015 Si09 -70.2(17) . . . . ?
O01V Si0F O01P Si0J 59(2) . . . . ?
O01V Si0F C048 C03B 46.9(14) . . . . ?
O01V Si0G O010 Si0D 69.7(17) . . . . ?
O01V Si0G O016 Si0I -58.2(16) . . . . ?
O01V Si0G C04B C04L 85.1(17) . . . . ?
O01W Si0M O02U Si0L 50(2) . . . . ?
O01W Si0M O03J Si0S -61(5) . . . . ?
O01W Si0M C060 C070 -146(2) . . . . ?
O01W Si0M C060 C07G 161.5(14) . . . . ?
O01W Si0P O03C Si0Q 58(2) . . . . ?
O01W Si0P O03Z Si0H -34(3) . . . . ?
O01W Si0P C05L C057 -61(2) . . . . ?
O01Y C03K C047 N02A -37(2) . . . . ?
O01Y C03K C047 C05M 86(2) . . . . ?
O01Z Si1 O03Q Si01 -39(2) . . . . ?
O01Z Si1 O05G Si0U 80(4) . . . . ?
O01Z Si4 O06E Si3 -114(3) . . . . ?
O01Z Si4 O24 Si0T 101(3) . . . . ?
O020 C032 C03W N02K -10(3) . . . . ?
O020 C032 C03W C102 103(2) . . . . ?
O023 Si0A O00Z Si0E -50.2(17) . . . . ?
O023 Si0A O019 Si0D 72.4(15) . . . . ?
O023 Si0A C03P C041 61.8(17) . . . . ?
O023 Si0I O013 Si0J 62.1(18) . . . . ?
O023 Si0I O016 Si0G -64.7(17) . . . . ?
O023 Si0I C065 C04V -59(3) . . . . ?
O024 Si09 O015 Si0F 67.4(17) . . . . ?
O024 Si09 O01T Si0E -45.2(16) . . . . ?
O024 Si09 C043 C04G -168.0(13) . . . . ?
O024 Si0D O010 Si0G -67.6(17) . . . . ?
O024 Si0D O019 Si0A 48.8(16) . . . . ?
O024 Si0D C02Y C036 -78.1(14) . . . . ?
C025 N01L C027 O01K 0.5(19) . . . . ?
C025 N01L C027 C02I 178.8(11) . . . . ?
C025 C24 C222 S5 -163(3) . . . . ?
C025 C24 C2 S2 -165.1(16) . . . . ?
C027 N01L C025 C02O -83.8(15) . . . . ?
C027 N01L C025 C24 151.3(17) . . . . ?
C027 C02I C02T Fe01 118.2(14) . . . . ?
C027 C02I C02T C03N 176.7(14) . . . . ?
C027 C02I C03A Fe01 -117.1(14) . . . . ?
C027 C02I C03A C044 -177.7(14) . . . . ?
O028 Si0H O01Q Si0L 76(3) . . . . ?
O028 Si0H O03Z Si0P -81(3) . . . . ?
O028 Si0H C04Z C02G -150.8(13) . . . . ?
O028 Si0O O01A Si0N -23.3(14) . . . . ?
O028 Si0O O03I Si0Q 81(2) . . . . ?
O028 Si0O C04S C04E 78.9(19) . . . . ?
N02A C047 C05M C05N -59(3) . . . . ?
C02C N01S C02L C02J -75.2(15) . . . . ?
C02C N01S C02L C039 167.2(12) . . . . ?
C02C C02F C03L Fe01 -115.3(14) . . . . ?
C02C C02F C03L C02X -174.3(14) . . . . ?
C02C C02F C03U Fe01 115.5(15) . . . . ?
C02C C02F C03U C02W 173.3(15) . . . . ?
N02D C032 C03W N02K 162.7(15) . . . . ?
N02D C032 C03W C102 -85(2) . . . . ?
N02D C04W C05H C077 163(2) . . . . ?
C02H N01R C02J O01H -2(2) . . . . ?
C02H N01R C02J C02L 173.9(11) . . . . ?
C02H C02G C04Z Si0H -162.7(11) . . . . ?
C02I C02T C03N Fe01 -59.1(12) . . . . ?
C02I C02T C03N C044 1(2) . . . . ?
C02I C03A C044 Fe01 60.0(10) . . . . ?
C02I C03A C044 C03N 1.6(19) . . . . ?
C02J N01R C02H C02G -106.0(14) . . . . ?
C02J C02L C039 C05P -172.8(14) . . . . ?
N02K C03V C04Q Fe02 -98(2) . . . . ?
N02K C03V C04Q C04K -9(3) . . . . ?
N02K C03V C04Q C054 177.3(17) . . . . ?
N02K C03W C102 C271 -84(2) . . . . ?
C02L N01S C02C O01J -3(2) . . . . ?
C02L N01S C02C C02F -180.0(12) . . . . ?
C02L C039 C05P S0K -58.2(18) . . . . ?
O02M Si0T O04P Si 36(4) . . . . ?
O02M Si0T O24 Si4 -97(3) . . . . ?
O02M Si01 O03Q Si1 37(2) . . . . ?
O02M Si01 O06K Si2 -74(3) . . . . ?
C02O C025 C24 C222 35(5) . . . . ?
C02O C025 C24 C2 153.5(15) . . . . ?
C02O N02N C046 C03B 177.7(14) . . . . ?
Si C121 C175 C172 -99(6) . . . . ?
C02Q C03H C03X Fe02 -59.5(13) . . . . ?
C02Q C03H C03X C038 -2(2) . . . . ?
O02R C03V C04Q Fe02 90(2) . . . . ?
O02R C03V C04Q C04K 179.0(18) . . . . ?
O02R C03V C04Q C054 6(3) . . . . ?
C02S Si0E O00Z Si0A 172.0(15) . . . . ?
C02S Si0E O01T Si09 166.4(14) . . . . ?
C02S Si0E C03G Si0J 173.4(15) . . . . ?
C02T C02I C03A Fe01 59.9(10) . . . . ?
C02T C02I C03A C044 -0.7(16) . . . . ?
C02T C03N C044 Fe01 -59.3(12) . . . . ?
C02T C03N C044 C03A -2(2) . . . . ?
O02U Si0L O0R Si0N -51(3) . . . . ?
O02U Si0L O01Q Si0H 41(3) . . . . ?
O02U Si0L C05K C04T -54(2) . . . . ?
O02U Si0M O01W Si0P -59(3) . . . . ?
O02U Si0M O03J Si0S 57(5) . . . . ?
O02U Si0M C060 C070 93(3) . . . . ?
O02U Si0M C060 C07G 40.7(18) . . . . ?
C02W C02X C03L Fe01 -58.2(11) . . . . ?
C02W C02X C03L C02F -0.4(17) . . . . ?
C02X C02W C03U Fe01 59.6(12) . . . . ?
C02X C02W C03U C02F 2(2) . . . . ?
C02Y Si0D O010 Si0G 169.4(15) . . . . ?
C02Y Si0D O019 Si0A 169.6(14) . . . . ?
C02Y Si0D O024 Si09 169.7(15) . . . . ?
C02Z Si06 O00W Si05 175.7(11) . . . . ?
C02Z Si06 O00Y Si03 177.4(17) . . . . ?
C02Z Si06 O01G Si0C -169.8(12) . . . . ?
C031 Si08 O017 Si03 175.7(11) . . . . ?
C031 Si08 O01E Si0C -163.4(12) . . . . ?
C031 Si08 O01O Si07 -167(2) . . . . ?
C032 N02D C04W C05H -168(2) . . . . ?
C032 C03W C102 C271 161(2) . . . . ?
C033 Si04 O00V Si07 -178.3(11) . . . . ?
C033 Si04 O011 Si05 174.5(13) . . . . ?
C033 Si04 O014 Si03 170.0(14) . . . . ?
O035 Si0U O04R Si3 -51(4) . . . . ?
O035 Si0U O05G Si1 30(4) . . . . ?
O035 Si2 O03S Si 49(3) . . . . ?
O035 Si2 O06K Si01 -41(3) . . . . ?
C037 Si03 O00Y Si06 176.7(17) . . . . ?
C037 Si03 O014 Si04 -167.7(15) . . . . ?
C037 Si03 O017 Si08 177.9(11) . . . . ?
C03A C02I C02T Fe01 -58.9(9) . . . . ?
C03A C02I C02T C03N -0.3(18) . . . . ?
O03C Si0P O01W Si0M -63(2) . . . . ?
O03C Si0P O03Z Si0H 82(3) . . . . ?
O03C Si0P C05L C057 -176.5(18) . . . . ?
O03C Si0Q O03I Si0O -82(2) . . . . ?
C03D Si05 O00W Si06 -179.8(11) . . . . ?
C03D Si05 O011 Si04 -173.3(13) . . . . ?
C03D Si05 O01F Si0B 174.7(14) . . . . ?
N03E C03K C047 N02A 149.4(14) . . . . ?
N03E C03K C047 C05M -87(2) . . . . ?
C03F N02A C047 C03K -72.1(18) . . . . ?
C03F N02A C047 C05M 166.8(17) . . . . ?
C03F C02Q C03H Fe02 116.2(15) . . . . ?
C03F C02Q C03H C03X 177.4(16) . . . . ?
C03F C02Q C03O Fe02 -117.4(16) . . . . ?
C03F C02Q C03O C038 -174.8(16) . . . . ?
C03G Si0E O00Z Si0A 51.3(17) . . . . ?
C03G Si0E O01T Si09 -74.4(15) . . . . ?
C03G Si0E C02S C034 49.6(13) . . . . ?
C03G Si0J O013 Si0I -62.7(18) . . . . ?
C03G Si0J O01P Si0F 64(2) . . . . ?
C03G Si0J C04D C05Z -103(2) . . . . ?
C03H C02Q C03F O022 3(3) . . . . ?
C03H C02Q C03F N02A -177.9(15) . . . . ?
C03H C02Q C03O Fe02 60.6(11) . . . . ?
C03H C02Q C03O C038 3.2(19) . . . . ?
O03I Si0O O01A Si0N 92.6(13) . . . . ?
O03I Si0O O028 Si0H -62.5(18) . . . . ?
O03I Si0O C04S C04E -37(2) . . . . ?
O03I Si0Q O03C Si0P 63(2) . . . . ?
O03J Si0M O01W Si0P 55(2) . . . . ?
O03J Si0M O02U Si0L -66(2) . . . . ?
O03J Si0M C060 C070 -25(3) . . . . ?
O03J Si0M C060 C07G -77.5(19) . . . . ?
O03J Si0S O01B Si0Q -17.4(17) . . . . ?
O03J Si0S O03M Si0N 49(2) . . . . ?
O03J Si0S C06O C068 -179(2) . . . . ?
C03K N03E C04U C04C -93(2) . . . . ?
C03K C047 C05M C05N 179(2) . . . . ?
C03L C02F C03U Fe01 -60.4(10) . . . . ?
C03L C02F C03U C02W -2.5(19) . . . . ?
O03M Si0N O01A Si0O -102.0(13) . . . . ?
O03M Si0N C05V C06B -54.1(19) . . . . ?
O03M Si0S O01B Si0Q 96.6(15) . . . . ?
O03M Si0S O03J Si0M -54(5) . . . . ?
O03M Si0S C06O C068 63(2) . . . . ?
C03O C02Q C03F O022 -178.8(17) . . . . ?
C03O C02Q C03F N02A 0(2) . . . . ?
C03O C02Q C03H Fe02 -61.9(11) . . . . ?
C03O C02Q C03H C03X -1(2) . . . . ?
C03O C038 C03X Fe02 59.8(13) . . . . ?
C03O C038 C03X C03H 4(2) . . . . ?
C03P Si0A O00Z Si0E -171.4(15) . . . . ?
C03P Si0A O019 Si0D -164.0(14) . . . . ?
C03P Si0A O023 Si0I 177.6(19) . . . . ?
O03Q Si01 O02M Si0T -54(3) . . . . ?
O03Q Si01 O06K Si2 42(3) . . . . ?
O03Q Si1 O01Z Si4 60(2) . . . . ?
O03Q Si1 O05G Si0U -39(4) . . . . ?
O03S Si2 O035 Si0U -56(3) . . . . ?
O03S Si2 O06K Si01 76(3) . . . . ?
O03S Si O04P Si0T -39(4) . . . . ?
O03S Si O68 Si3 62(5) . . . . ?
O03S Si C121 C175 -166(2) . . . . ?
C03T Si0C O01E Si08 166.3(13) . . . . ?
C03T Si0C O01G Si06 177.0(12) . . . . ?
C03T Si0C O01I Si0B 164.9(16) . . . . ?
C03U C02F C03L Fe01 60.7(11) . . . . ?
C03U C02F C03L C02X 1.8(17) . . . . ?
C03U C02W C02X Fe01 -59.8(12) . . . . ?
C03U C02W C02X C03L -1.0(19) . . . . ?
C03V N02K C03W C032 -84(2) . . . . ?
C03V N02K C03W C102 166(2) . . . . ?
C03V C04Q C054 Fe02 115.4(17) . . . . ?
C03V C04Q C054 C064 173.7(18) . . . . ?
C03W N02K C03V O02R -8(3) . . . . ?
C03W N02K C03V C04Q -179.7(15) . . . . ?
C03X C038 C03O Fe02 -59.8(14) . . . . ?
C03X C038 C03O C02Q -4(2) . . . . ?
C03Y Si0B O01C Si07 -166.6(12) . . . . ?
C03Y Si0B O01F Si05 178.7(14) . . . . ?
C03Y Si0B O01I Si0C -162.9(17) . . . . ?
O03Z Si0H O01Q Si0L -40(3) . . . . ?
O03Z Si0H O028 Si0O 61.0(18) . . . . ?
O03Z Si0H C04Z C02G -36.3(17) . . . . ?
O03Z Si0P O01W Si0M 52(3) . . . . ?
O03Z Si0P O03C Si0Q -61(2) . . . . ?
O03Z Si0P C05L C057 73(2) . . . . ?
C042 Si07 O00V Si04 -176.4(12) . . . . ?
C042 Si07 O01C Si0B 165.0(13) . . . . ?
C042 Si07 O01O Si08 171(2) . . . . ?
C042 C04C C04U N03E -57(2) . . . . ?
C043 Si09 O015 Si0F -173.9(15) . . . . ?
C043 Si09 O01T Si0E -165.2(14) . . . . ?
C043 Si09 O024 Si0D -167.8(15) . . . . ?
C046 N02N C02O O01D -14(2) . . . . ?
C046 N02N C02O C025 162.2(14) . . . . ?
C046 C03B C048 Si0F -83.7(17) . . . . ?
C047 N02A C03F O022 -5(3) . . . . ?
C047 N02A C03F C02Q 176.9(13) . . . . ?
C047 C05M C05N S00X -56(3) . . . . ?
C048 Si0F O015 Si09 166.5(15) . . . . ?
C048 Si0F O01P Si0J -180(2) . . . . ?
C048 Si0F O01V Si0G 169.2(14) . . . . ?
C048 C03B C046 N02N -79.0(18) . . . . ?
C04B Si0G O010 Si0D -166.9(16) . . . . ?
C04B Si0G O016 Si0I -177.1(16) . . . . ?
C04B Si0G O01V Si0F -170.8(15) . . . . ?
C04D Si0J O013 Si0I -179.8(17) . . . . ?
C04D Si0J O01P Si0F -176(2) . . . . ?
C04D Si0J C03G Si0E -173.9(16) . . . . ?
C04K C04Q C054 Fe02 -59.3(11) . . . . ?
C04K C04Q C054 C064 -1(2) . . . . ?
C04K C04Y C064 Fe02 59.1(12) . . . . ?
C04K C04Y C064 C054 -2(2) . . . . ?
C04M C04V C065 Si0I 166(2) . . . . ?
C04O C030 C031 Si08 -163.9(14) . . . . ?
O04P Si0T O02M Si01 -55(3) . . . . ?
O04P Si0T O24 Si4 21(4) . . . . ?
O04P Si O03S Si2 64(3) . . . . ?
O04P Si O68 Si3 -59(5) . . . . ?
O04P Si C121 C175 -49(3) . . . . ?
C04Q C04K C04Y Fe02 58.7(11) . . . . ?
C04Q C04K C04Y C064 0.8(19) . . . . ?
C04Q C054 C064 Fe02 -57.7(14) . . . . ?
C04Q C054 C064 C04Y 2(2) . . . . ?
O04R Si0U O035 Si2 56(3) . . . . ?
O04R Si0U O05G Si1 -82(4) . . . . ?
O04R Si3 O06E Si4 114(3) . . . . ?
O04R Si3 O68 Si -65(5) . . . . ?
C04S Si0O O01A Si0N -149.1(14) . . . . ?
C04S Si0O O028 Si0H 178.4(17) . . . . ?
C04S Si0O O03I Si0Q -160(2) . . . . ?
C04U N03E C03K O01Y 2(3) . . . . ?
C04U N03E C03K C047 174.9(15) . . . . ?
C04W N02D C032 O020 -11(3) . . . . ?
C04W N02D C032 C03W 175.9(16) . . . . ?
C04W C05H C077 Si01 75(3) . . . . ?
C04Y C04K C04Q Fe02 -59.0(11) . . . . ?
C04Y C04K C04Q C03V -174.2(17) . . . . ?
C04Y C04K C04Q C054 0.1(19) . . . . ?
C04Z Si0H O01Q Si0L -169(3) . . . . ?
C04Z Si0H O028 Si0O 179.1(16) . . . . ?
C04Z Si0H O03Z Si0P 166(2) . . . . ?
C04Z C02G C02H N01R -47.9(17) . . . . ?
C050 C030 C031 Si08 72(2) . . . . ?
C05B S0K C05P C039 -73.5(17) . . . . ?
O05G Si0U O035 Si2 -50(4) . . . . ?
O05G Si0U O04R Si3 67(4) . . . . ?
O05G Si1 O01Z Si4 -56(3) . . . . ?
O05G Si1 O03Q Si01 78(3) . . . . ?
C05K Si0L O0R Si0N -175(2) . . . . ?
C05K Si0L O01Q Si0H 167(3) . . . . ?
C05K Si0L O02U Si0M -168.0(18) . . . . ?
C05L Si0P O01W Si0M -175(2) . . . . ?
C05L Si0P O03C Si0Q -176(2) . . . . ?
C05L Si0P O03Z Si0H -172(2) . . . . ?
C05V Si0N O01A Si0O 145.4(12) . . . . ?
C05V Si0N O03M Si0S -174.5(19) . . . . ?
C060 Si0M O01W Si0P -180(100) . . . . ?
C060 Si0M O02U Si0L 170.2(19) . . . . ?
C060 Si0M O03J Si0S 177(5) . . . . ?
C065 Si0I O013 Si0J 174(2) . . . . ?
C065 Si0I O016 Si0G 168.3(18) . . . . ?
C065 Si0I O023 Si0A -170(2) . . . . ?
C06D C051 C06P Si0U -171(3) . . . . ?
O06E Si3 O04R Si0U -70(4) . . . . ?
O06E Si3 O68 Si 45(5) . . . . ?
O06E Si4 O01Z Si1 61(2) . . . . ?
O06E Si4 O24 Si0T 3(5) . . . . ?
C06H C057 C05L Si0P -171(2) . . . . ?
C06J C057 C05L Si0P 80(4) . . . . ?
O06K Si01 O02M Si0T 63(3) . . . . ?
O06K Si01 O03Q Si1 -76(2) . . . . ?
O06K Si2 O035 Si0U 57(3) . . . . ?
O06K Si2 O03S Si -69(3) . . . . ?
C06N C04V C065 Si0I -76(3) . . . . ?
C06O Si0S O01B Si0Q -148.4(15) . . . . ?
C06O Si0S O03J Si0M -175(5) . . . . ?
C06O Si0S O03M Si0N 173.1(19) . . . . ?
C06P Si0U O035 Si2 168(3) . . . . ?
C06P Si0U O04R Si3 175(4) . . . . ?
C06P Si0U O05G Si1 -179(3) . . . . ?
C06R Si1 O01Z Si4 -171(2) . . . . ?
C06R Si1 O03Q Si01 -164(2) . . . . ?
C06R Si1 O05G Si0U -164(3) . . . . ?
C06V C053 C06R Si1 -30(5) . . . . ?
C074 Si0Q O03C Si0P 178(2) . . . . ?
C074 Si0Q O03I Si0O 164(2) . . . . ?
C075 C04T C05K Si0L 171(2) . . . . ?
C077 Si01 O02M Si0T 166(3) . . . . ?
C077 Si01 O03Q Si1 154(2) . . . . ?
C077 Si01 O06K Si2 -172(3) . . . . ?
C07B C068 C06O Si0S -164(2) . . . . ?
C07C C068 C06O Si0S 70(4) . . . . ?
C07F Si0T O02M Si01 -170(3) . . . . ?
C07F Si0T O04P Si 152(4) . . . . ?
C07F Si0T O24 Si4 146(3) . . . . ?
C07L C04E C04S Si0O -68(4) . . . . ?
O24 Si0T O02M Si01 64(3) . . . . ?
O24 Si0T O04P Si -75(4) . . . . ?
O24 Si4 O01Z Si1 -71(2) . . . . ?
O24 Si4 O06E Si3 -12(4) . . . . ?
C86 Si2 O035 Si0U -153(3) . . . . ?
C86 Si2 O03S Si 166(3) . . . . ?
C86 Si2 O06K Si01 171(3) . . . . ?
C24 C025 C02O O01D 103(2) . . . . ?
C24 C025 C02O N02N -73(2) . . . . ?
O68 Si3 O04R Si0U 53(4) . . . . ?
O68 Si3 O06E Si4 -1(3) . . . . ?
O68 Si O03S Si2 -49(3) . . . . ?
O68 Si O04P Si0T 76(4) . . . . ?
O68 Si C121 C175 77(3) . . . . ?
C102 C271 S1 C56 96(3) . . . . ?
C28 S5 C222 C24 103(5) . . . . ?
C94 C04T C05K Si0L -58(3) . . . . ?
C159 C051 C06P Si0U -54(4) . . . . ?
C121 Si O03S Si2 176(3) . . . . ?
C121 Si O04P Si0T -143(4) . . . . ?
C121 Si O68 Si3 174(4) . . . . ?
C143 C07Q C86 Si2 -166(3) . . . . ?
C316 C053 C06R Si1 61(4) . . . . ?
C43 C04E C04S Si0O 166(3) . . . . ?
C53 S00X C05N C05M -84(3) . . . . ?
